data_8000306
loop_
_publ_author_name
'Malaspina, Lorraine A.'
'Wieduwilt, Erna K.'
'Bergmann, Justin'
'Kleemiss, Florian'
'Meyer, Benjamin'
'Ruiz-L\'opez, Manuel F'
'Pal, Rumpa'
'Hupf, Emanuel'
'Beckmann, Jens'
'Piltz, Ross O.'
'Edwards, Alison J.'
'Grabowsky, Simon'
'Genoni, Alessandro'

_publ_section_title
;
 Fast and Accurate Quantum Crystallography: From Small to Large, from
 Light to Heavy.
;
_journal_name_full 'The journal of physical chemistry letters'
_journal_page_first 6973
_journal_page_last 6982
_journal_paper_doi 10.1021/acs.jpclett.9b02646
_journal_year 2019
_chemical_absolute_configuration syn
_chemical_formula_moiety 'C202 H315 N55 O64 S6'
_chemical_formula_sum 'C202 H315 N55 O64 S6'
_chemical_formula_weight 4730.4769
_chemical_name_common Crambine
_space_group_IT_number 4
_space_group_name_Hall 'P 2yb'
_space_group_name_H-M_alt 'P 1 21 1'
_symmetry_cell_setting monoclinic
_symmetry_Int_Tables_number 4
_symmetry_space_group_name_Hall 'P 2yb'
_symmetry_space_group_name_H-M 'P 1 21 1'
_atom_sites_solution_hydrogens difmap
_audit_creation_date 2019-02-04T15:40:27-00:00
_audit_creation_method 'WinGX routine CIF_UPDATE'
_cell_angle_alpha 90
_cell_angle_beta 90.47
_cell_angle_gamma 90
_cell_formula_units_Z 2
_cell_length_a 40.824
_cell_length_b 18.498
_cell_length_c 22.371
_cell_measurement_reflns_used 489.969
_cell_measurement_temperature 100
_cell_measurement_theta_max 30.021
_cell_measurement_theta_min 0.692
_cell_volume 16893.169
_computing_cell_refinement DENZO
_computing_data_collection DENZO
_computing_data_reduction DREAR
_computing_structure_refinement 'Tonto (Hirshfeld Atom Fit) 18.12.17 v. 2b3dd9c (Capelli, 2014) and ELMODB'
_diffrn_ambient_temperature 100(2)
_diffrn_measured_fraction_theta_full 0.994
_diffrn_measured_fraction_theta_max 0.976
_diffrn_measurement_device_type '300-mm MarResearch imaging plate'
_diffrn_measurement_method 'area detector'
_diffrn_radiation_source 'EMBL/DESY, HAMBURG - BW7A'
_diffrn_radiation_type synchrotron
_diffrn_radiation_wavelength 0.54000
_diffrn_reflns_av_R_equivalents 0.0703
_diffrn_reflns_av_unetI/netI 0.0612
_diffrn_reflns_Laue_measured_fraction_full 0.994
_diffrn_reflns_Laue_measured_fraction_max 0.976
_diffrn_reflns_limit_h_max 75
_diffrn_reflns_limit_h_min -75
_diffrn_reflns_limit_k_max 34
_diffrn_reflns_limit_k_min 0
_diffrn_reflns_limit_l_max 41
_diffrn_reflns_limit_l_min 0
_diffrn_reflns_number 489969
_diffrn_reflns_point_group_measured_fraction_full 0.514
_diffrn_reflns_point_group_measured_fraction_max 0.499
_diffrn_reflns_theta_full 18.905
_diffrn_reflns_theta_max 30.021
_diffrn_reflns_theta_min 0.692
_exptl_absorpt_coefficient_mu 0.06
_exptl_absorpt_correction_type none
_exptl_crystal_density_diffrn 0.93
_exptl_crystal_density_method 'not measured'
_exptl_crystal_F_000 5040
_platon_squeeze_details
;
        TITL 0001
        CELL   40.8240   18.4980   22.3710     90.00     90.47     90.00
        SPGR P21
        C101 0.843 0.583 0.292 !      12.95 eA-3
        C102 0.832 0.195 0.264 !      12.46 eA-3
        C103 0.212 0.148 0.971 !      12.26 eA-3
        C104 0.156 0.974 0.216 !      11.27 eA-3
        C105 0.773 0.168 0.221 !      11.08 eA-3
        C106 0.217 0.106 0.768 !      10.69 eA-3
        C107 0.764 0.472 0.640 !       9.73 eA-3
        C108 0.998 0.981 0.211 !       9.71 eA-3
        C109 0.778 0.476 0.768 !       9.61 eA-3
        C110 0.839 0.271 0.373 !       9.54 eA-3
        C111 0.691 0.940 0.220 !       8.67 eA-3
        C112 0.238 0.776 0.875 !       8.64 eA-3
        C113 0.241 0.992 0.819 !       8.37 eA-3
        C114 0.206 0.883 0.946 !       8.30 eA-3
        C115 0.398 0.428 0.524 !       8.16 eA-3
        C116 0.303 0.292 0.163 !       7.83 eA-3
        C117 0.794 0.707 0.140 !       7.68 eA-3
        C118 0.236 0.014 0.949 !       7.46 eA-3
        C119 0.684 0.605 0.739 !       6.67 eA-3
        C120 0.196 0.878 0.791 !       6.42 eA-3
        C121 0.709 0.517 0.575 !       6.00 eA-3
        C122 0.259 0.234 0.023 !       5.95 eA-3
        C123 0.270 0.360 0.962 !       5.92 eA-3
        C124 0.457 0.392 0.560 !       5.87 eA-3
        C125 0.981 0.879 0.405 !       5.73 eA-3
        C126 0.992 0.103 0.493 !       5.22 eA-3
        C127 0.371 0.111 0.556 !       5.20 eA-3
        C128 0.526 0.517 0.604 !       5.18 eA-3
        C129 0.671 0.621 0.538 !       5.10 eA-3
        C130 0.140 0.947 0.734 !       5.03 eA-3
        C131 0.002 0.609 0.737 !       4.94 eA-3
        C132 0.750 0.816 0.149 !       4.83 eA-3
        C133 0.941 0.884 0.514 !       4.75 eA-3
        C134 0.857 0.360 0.562 !       4.73 eA-3
        C135 0.354 0.150 0.354 !       4.68 eA-3
        C136 0.974 0.490 0.571 !       4.59 eA-3
        C137 0.300 0.937 0.805 !       4.31 eA-3
        Q138 0.363 0.101 0.579 !       4.23 eA-3
        C139 0.482 0.753 0.844 !       3.96 eA-3
        Q140 0.703 0.346 0.015 !       3.93 eA-3
        C141 0.014 0.225 0.195 !       3.90 eA-3
        C142 0.632 0.213 0.928 !       3.73 eA-3
        C143 0.318 0.465 0.947 !       3.59 eA-3
        C144 0.399 0.512 0.151 !       3.51 eA-3
        C145 0.682 0.879 0.929 !       3.48 eA-3
        C146 0.532 0.875 0.454 !       3.32 eA-3
        C147 0.091 0.510 0.623 !       3.28 eA-3
        C148 0.012 0.685 0.484 !       3.27 eA-3
        Q149 0.511 0.484 0.611 !       3.25 eA-3
        C150 0.953 0.320 0.360 !       3.21 eA-3
        C151 0.740 0.535 0.554 !       3.17 eA-3
        C152 0.891 0.358 0.349 !       3.17 eA-3
        C153 0.609 0.548 0.431 !       3.16 eA-3
        Q154 0.700 0.729 0.186 !       3.09 eA-3
        Q155 0.688 0.355 0.005 !       3.03 eA-3
        C156 0.950 0.858 0.536 !       3.00 eA-3
        C157 0.485 0.018 0.532 !       2.95 eA-3
        C158 0.531 0.290 0.923 !       2.95 eA-3
        C159 0.950 0.249 0.499 !       2.94 eA-3
        Q160 0.011 0.027 0.413 !       2.93 eA-3
        C161 0.948 0.210 0.438 !       2.88 eA-3
        Q162 0.169 0.733 0.609 !       2.87 eA-3
        C163 0.651 0.586 0.623 !       2.86 eA-3
        C164 0.641 0.399 0.244 !       2.84 eA-3
        C165 0.327 0.443 0.898 !       2.83 eA-3
        C166 0.922 0.387 0.546 !       2.83 eA-3
        C167 0.064 0.623 0.682 !       2.82 eA-3
        Q168 0.340 0.504 0.101 !       2.77 eA-3
        C169 0.473 0.822 0.093 !       2.73 eA-3
        C170 0.007 0.917 0.602 !       2.72 eA-3
        C171 0.611 0.772 0.710 !       2.71 eA-3
        Q172 0.491 0.037 0.383 !       2.71 eA-3
        C173 0.356 0.085 0.777 !       2.70 eA-3
        C174 0.886 0.367 0.378 !       2.70 eA-3
        C175 0.492 0.986 0.063 !       2.68 eA-3
        C176 0.478 0.728 0.878 !       2.68 eA-3
        C177 0.321 0.420 0.116 !       2.68 eA-3
        C178 0.051 0.945 0.494 !       2.68 eA-3
        Q179 0.855 0.614 0.275 !       2.65 eA-3
        Q180 0.183 0.526 0.626 !       2.62 eA-3
        C181 0.453 0.897 0.016 !       2.61 eA-3
        C182 0.633 0.746 0.835 !       2.61 eA-3
        Q183 0.197 0.156 0.985 !       2.61 eA-3
        C184 0.277 0.995 0.408 !       2.61 eA-3
        C185 0.472 0.013 0.733 !       2.61 eA-3
        C186 0.488 0.777 0.828 !       2.60 eA-3
        C187 0.997 0.575 0.515 !       2.60 eA-3
        Q188 0.016 0.085 0.269 !       2.60 eA-3
        C189 0.008 0.935 0.585 !       2.60 eA-3
        C190 0.367 0.994 0.579 !       2.60 eA-3
        C191 0.773 0.364 0.067 !       2.59 eA-3
        C192 0.403 0.914 0.075 !       2.59 eA-3
        C193 0.558 0.610 0.085 !       2.59 eA-3
        C194 0.778 0.695 0.157 !       2.59 eA-3
        C195 0.238 0.018 0.343 !       2.58 eA-3
        C196 0.708 0.691 0.183 !       2.58 eA-3
        C197 0.360 0.982 0.916 !       2.56 eA-3
        C198 0.975 0.858 0.412 !       2.55 eA-3
        C199 0.171 0.979 0.189 !       2.54 eA-3
;
_refine_diff_density_max 1.467795
_refine_diff_density_min -0.768130
_refine_diff_density_rms 0.059224
_refine_ls_abs_structure_details
;
No quotients, so Flack parameter determined by classical intensity fit
;
_refine_ls_abs_structure_Flack 0.59(13)
_refine_ls_extinction_method none
_refine_ls_goodness_of_fit_all 2.2369
_refine_ls_goodness_of_fit_gt 2.2369
_refine_ls_hydrogen_treatment mixed
_refine_ls_matrix_type full
_refine_ls_number_constraints 2814
_refine_ls_number_parameters 2965
_refine_ls_number_reflns 96139
_refine_ls_number_restraints 0
_refine_ls_R_factor_all 0.0715
_refine_ls_R_factor_gt 0.0715
_refine_ls_shift/su_max 0
_refine_ls_structure_factor_coef F
_refine_ls_weighting_details w=1/\s(F)
_refine_ls_weighting_scheme sigma
_refine_ls_wR_factor_all 0.0843
_refine_ls_wR_factor_gt 0.0843
_reflns_Friedel_coverage 0
_reflns_Friedel_fraction_full 0
_reflns_Friedel_fraction_max 0
_reflns_number_gt 96139
_reflns_number_total 112233
_reflns_threshold_expression 'F>0 & F/u(F)>3.0 & |F_calc|>10^-3'
_cod_data_source_file 1EJG.cif
_cod_data_source_block 1EJG_054_HAR-ELMO
_cod_depositor_comments
;
The following automatic conversions were performed:

'_symmetry_cell_setting' value 'Monoclinic' changed to 'monoclinic'
according to
/home/data/users/saulius/crontab/automatic-downloads/rss-feeds/ACS/lib/dictionaries/cif_core.dic
dictionary named 'cif_core.dic' version 2.4.2 from 2011-04-26.

Automatic conversion script
Id: cif_fix_values 4973 2017-02-22 13:04:09Z antanas 
;
_cod_original_cell_volume 16893.16859
_cod_original_sg_symbol_Hall 'p 2yb'
_cod_original_sg_symbol_H-M 'p 1 21 1'
_cod_database_code 8000306
_refine_ls_coordinate_system cartesian
_refine_ls_svd_threshold 0.1E-02
_platon_squeeze_void_probe_radius 1.2

loop_
_symmetry_equiv_pos_as_xyz
'+x, +y, +z'
'-x, +y+1/2, -z'

loop_
_atom_site_label
_atom_site_fract_x
_atom_site_fract_y
_atom_site_fract_z
_atom_site_U_iso_or_equiv
_atom_site_adp_type
_atom_site_occupancy
_atom_site_disorder_group
N3 0.4147067 0.7629005 0.154401 0.0658937 Uani 1 0
H1 0.43469 0.765975 0.1282642 0.079482 Uiso 1 0
H2 0.414737 0.8073814 0.1823886 0.079485 Uiso 1 0
H3 0.3943205 0.7647638 0.1293437 0.079936 Uiso 1 0
C6 0.41575(8) 0.69460(19) 0.19053(14) 0.0485(14) Uani 1 0
H9 0.4193(13) 0.642(3) 0.164(2) 0.063(13) Uiso 1 0
C7 0.44406303 0.69573846 0.23220222 0.05935967 Uani 1 0
H8 0.44188649 0.73879582 0.25731888 0.071373 Uiso 1 0
C8 0.44649774 0.62912385 0.27262448 0.08934533 Uani 1 0
H5 0.46614492 0.63042972 0.2943575 0.136077 Uiso 1 0
H6 0.44604828 0.58501616 0.24746021 0.135849 Uiso 1 0
H7 0.42795309 0.62844318 0.29979467 0.13436 Uiso 1 0
O3 0.47262(7) 0.7053(3) 0.19870(18) 0.087(2) Uani 1 0
H4 0.48689875 0.73913856 0.21533942 0.134957 Uiso 1 0
C5 0.38359(7) 0.69196(16) 0.22266(12) 0.0404(11) Uani 1 0
O2 0.37277(8) 0.74726(16) 0.24459(17) 0.0683(16) Uani 1 0
N2 0.37020(5) 0.62630(13) 0.22846(8) 0.0345(8) Uani 1 0
H10 0.3806(11) 0.574(2) 0.2084(18) 0.036(9) Uiso 1 0
C4 0.34043455 0.61909287 0.26403655 0.04065933 Uani 1 0
H16 0.3274(12) 0.671(3) 0.2827(19) 0.053(11) Uiso 1 0
C9 0.31503214 0.57609055 0.22831174 0.071203 Uani 1 0
H15 0.29572674 0.56945194 0.25384346 0.085884 Uiso 1 0
C10 0.30390858 0.61514634 0.17256394 0.091878 Uani 1 0
H14 0.28252505 0.59587312 0.15885189 0.138083 Uiso 1 0
H12 0.31932451 0.60727441 0.14202467 0.138264 Uiso 1 0
H13 0.30126749 0.66442405 0.18088066 0.135412 Uiso 1 0
O4 0.32630412 0.5111145 0.21401525 0.08973933 Uani 1 0
H11 0.34802655 0.50578014 0.23022812 0.135955 Uiso 1 0
C3 0.34834(5) 0.58173(13) 0.32273(8) 0.0308(8) Uani 1 0
O1 0.36895(5) 0.53277(11) 0.32701(7) 0.0368(8) Uani 1 0
N1 0.33078(5) 0.60481(11) 0.36937(7) 0.0290(7) Uani 1 0
H17 0.3078(11) 0.642(2) 0.3653(17) 0.036(9) Uiso 1 0
C2 0.33521(5) 0.57705(11) 0.42933(8) 0.0254(7) Uani 1 0
H313 0.3507(12) 0.530(3) 0.4245(19) 0.056(11) Uiso 1 0
C1 0.35249(5) 0.63268(12) 0.47065(8) 0.0286(8) Uani 1 0
H314 0.3645(10) 0.602(2) 0.5113(16) 0.040(9) Uiso 1 0
H315 0.3369(13) 0.681(3) 0.477(2) 0.056(12) Uiso 1 0
S2 0.390069(16) 0.66879(4) 0.44172(3) 0.0403(3) Uani 1 0
C11 0.30098(5) 0.56308(10) 0.45429(8) 0.0246(7) Uani 1 0
O5 0.27955(4) 0.60785(9) 0.44738(8) 0.0340(7) Uani 1 0
N4 0.29637(4) 0.50196(8) 0.48441(6) 0.0207(5) Uani 1 0
H312 0.3174(11) 0.462(2) 0.4867(18) 0.036(9) Uiso 1 0
C12 0.26390(4) 0.48374(9) 0.50644(6) 0.0194(5) Uani 1 0
H311 0.2477(13) 0.526(3) 0.504(2) 0.067(13) Uiso 1 0
C13 0.25110(5) 0.41539(9) 0.47451(7) 0.0223(6) Uani 1 0
H310 0.2692(11) 0.369(2) 0.4824(17) 0.040(9) Uiso 1 0
H309 0.23111935 0.39951762 0.49424563 0.027216 Uiso 1 0
S3 0.242650(13) 0.42863(3) 0.395351(18) 0.02444(17) Uani 1 0
C70 0.26431(4) 0.47278(9) 0.57411(6) 0.0197(6) Uani 1 0
O33 0.28798(3) 0.44727(9) 0.60014(6) 0.0258(6) Uani 1 0
N32 0.23651(4) 0.49113(8) 0.60238(6) 0.0201(5) Uani 1 0
C71 0.20745(4) 0.52712(10) 0.57649(7) 0.0225(6) Uani 1 0
H22 0.1992(8) 0.4991(17) 0.5422(13) 0.027(6) Uiso 1 0
H23 0.2106(15) 0.589(3) 0.557(2) 0.072(15) Uiso 1 0
C72 0.18320(5) 0.52661(13) 0.62802(9) 0.0287(8) Uani 1 0
H21 0.1707(14) 0.475(3) 0.631(2) 0.068(13) Uiso 1 0
H20 0.1605(16) 0.565(4) 0.614(3) 0.080(16) Uiso 1 0
C73 0.20567(5) 0.53713(12) 0.68209(8) 0.0288(8) Uani 1 0
H18 0.19515381 0.52188583 0.71848043 0.03588 Uiso 1 0
H19 0.2117829 0.58779225 0.6864263 0.036013 Uiso 1 0
C69 0.23573(4) 0.49129(10) 0.66770(7) 0.0225(6) Uani 1 0
H24 0.2597(11) 0.511(2) 0.6980(18) 0.047(10) Uiso 1 0
C68 0.23266(5) 0.41559(11) 0.69485(7) 0.0246(7) Uani 1 0
O32 0.23936(6) 0.40715(11) 0.74845(6) 0.0404(8) Uani 1 0
N31 0.22153(4) 0.36256(9) 0.65949(6) 0.0218(5) Uani 1 0
H25 0.2190(12) 0.379(3) 0.6138(18) 0.044(10) Uiso 1 0
C67 0.21753(4) 0.28915(10) 0.68077(6) 0.0211(6) Uani 1 0
H29 0.2369(7) 0.2747(16) 0.7168(11) 0.018(5) Uiso 1 0
C74 0.18463(5) 0.27893(9) 0.71194(6) 0.0217(6) Uani 1 0
H27 0.1832(7) 0.2254(15) 0.7305(11) 0.019(5) Uiso 1 0
H28 0.1836(13) 0.314(3) 0.740(2) 0.065(12) Uiso 1 0
O34 0.15906(4) 0.28428(9) 0.66804(6) 0.0259(6) Uani 1 0
H26 0.13941076 0.26291307 0.68398546 0.04016 Uiso 1 0
C66 0.21902(4) 0.23952(10) 0.62621(7) 0.0221(6) Uani 1 0
O31 0.21730(4) 0.26320(8) 0.57515(5) 0.0255(5) Uani 1 0
N30 0.22171(5) 0.16945(10) 0.63942(6) 0.0269(6) Uani 1 0
H30 0.2291(14) 0.158(3) 0.686(2) 0.051(12) Uiso 1 0
C65 0.22196975 0.1148975 0.59216373 0.04339833 Uani 1 0
H40 0.2400433 0.12621521 0.56539442 0.052851 Uiso 1 0
C75 0.22929259 0.04150427 0.62083717 0.08165767 Uani 1 0
H39 0.21265178 0.03869667 0.65313292 0.096756 Uiso 1 0
C78 0.21738487 -0.0208449 0.57570119 0.098697 Uani 1 0
H36 0.21314791 0.00139988 0.53656653 0.150555 Uiso 1 0
H37 0.19807003 -0.0415379 0.58809833 0.146764 Uiso 1 0
H38 0.23482269 -0.05573976 0.57253153 0.150265 Uiso 1 0
C76 0.25741079 0.02363634 0.64969233 0.1019 Uani 1 0
H35 0.26365268 0.06136377 0.67711813 0.122399 Uiso 1 0
H34 0.25435444 -0.02098373 0.67278474 0.122388 Uiso 1 0
C77 0.28285135 0.01436945 0.60762605 0.179123 Uani 1 0
H32 0.29708037 0.05357255 0.61295223 0.275668 Uiso 1 0
H33 0.27415641 0.01120916 0.56788755 0.265483 Uiso 1 0
H31 0.29379629 -0.03234052 0.61766456 0.274889 Uiso 1 0
C64 0.19081302 0.11602546 0.55507522 0.04022533 Uani 1 0
O30 0.19243326 0.11528695 0.49966265 0.051729 Uani 1 0
N29 0.16233933 0.11777906 0.58381429 0.03643467 Uani 1 0
H41 0.16237394 0.11828549 0.62907695 0.043999 Uiso 1 0
C63 0.13153433 0.11790296 0.54885558 0.06522967 Uani 1 0
H49 0.1287846 0.07263428 0.52557528 0.079755 Uiso 1 0
C79 0.09814608 0.13267002 0.5983359 0.082223 Uani 1 0
H48 0.10404017 0.16600908 0.63023836 0.098531 Uiso 1 0
C80 0.06754308 0.15857541 0.56620809 0.10528 Uani 1 0
H44 0.07101114 0.20570402 0.54845285 0.157874 Uiso 1 0
H42 0.05003375 0.161789 0.59424466 0.160007 Uiso 1 0
H43 0.06237601 0.1243335 0.53516449 0.15875 Uiso 1 0
C81 0.09203253 0.05396097 0.62264309 0.115944 Uani 1 0
H45 0.11049536 0.02298805 0.61251424 0.172164 Uiso 1 0
H46 0.07242341 0.03295578 0.60397937 0.176597 Uiso 1 0
H47 0.08892968 0.05527311 0.66548549 0.17642 Uiso 1 0
C62 0.12967(6) 0.18400(13) 0.50832(8) 0.0317(8) Uani 1 0
O29 0.11744(4) 0.17859(11) 0.45819(6) 0.0335(7) Uani 1 0
N28 0.14114(4) 0.24660(10) 0.52953(6) 0.0271(7) Uani 1 0
H50 0.1515(8) 0.2494(17) 0.5754(12) 0.017(6) Uiso 1 0
C61 0.14046(5) 0.30956(11) 0.49146(7) 0.0242(7) Uani 1 0
H54 0.1178(16) 0.330(4) 0.474(3) 0.083(16) Uiso 1 0
C82 0.15145(5) 0.37670(11) 0.52578(8) 0.0285(8) Uani 1 0
H51 0.1341(10) 0.390(2) 0.5736(16) 0.034(8) Uiso 1 0
H52 0.1519(11) 0.426(2) 0.4951(16) 0.041(9) Uiso 1 0
H53 0.1766(11) 0.375(2) 0.5414(17) 0.045(10) Uiso 1 0
C60 0.16110(4) 0.29775(9) 0.43513(6) 0.0202(6) Uani 1 0
O28 0.15088(4) 0.31812(8) 0.38622(5) 0.0236(5) Uani 1 0
N27 0.19012(4) 0.26521(8) 0.44266(5) 0.0192(5) Uani 1 0
H55 0.1988(9) 0.243(2) 0.4920(14) 0.024(7) Uiso 1 0
C59 0.20996(4) 0.24740(9) 0.39061(6) 0.0190(5) Uani 1 0
H67 0.2129(9) 0.2930(19) 0.3566(14) 0.032(7) Uiso 1 0
C83 0.24328(4) 0.21709(10) 0.41127(7) 0.0223(6) Uani 1 0
H66 0.2554(9) 0.261(2) 0.4370(15) 0.033(7) Uiso 1 0
H65 0.2373(10) 0.181(2) 0.4385(16) 0.040(8) Uiso 1 0
C84 0.26543(5) 0.19360(11) 0.35943(8) 0.0261(7) Uani 1 0
H63 0.2871(10) 0.170(2) 0.3805(16) 0.041(9) Uiso 1 0
H64 0.2525(14) 0.152(3) 0.332(2) 0.065(13) Uiso 1 0
C85 0.27732768 0.25433214 0.31916867 0.032169 Uani 1 0
H61 0.28867155 0.23430295 0.28511267 0.03868 Uiso 1 0
H62 0.25885255 0.28179387 0.30429301 0.039341 Uiso 1 0
N33 0.29938941 0.30182933 0.35238363 0.034483 Uani 1 0
H60 0.30473503 0.2910586 0.39536005 0.04185 Uiso 1 0
C86 0.31287495 0.36085853 0.32738444 0.049758 Uani 1 0
N34 0.30698161 0.37900027 0.27103987 0.06541267 Uani 1 0
H56 0.29221426 0.34801124 0.2462017 0.078547 Uiso 1 0
H57 0.31698743 0.4237383 0.25335022 0.078845 Uiso 1 0
N35 0.331686 0.40202881 0.36332504 0.06152933 Uani 1 0
H58 0.34121365 0.4479427 0.34736773 0.073953 Uiso 1 0
H59 0.33624827 0.38788366 0.40589149 0.074686 Uiso 1 0
C58 0.19273(4) 0.19351(9) 0.34867(6) 0.0198(6) Uani 1 0
O27 0.19337(3) 0.20200(8) 0.29441(5) 0.0223(5) Uani 1 0
N26 0.17840(4) 0.13592(8) 0.37401(6) 0.0214(5) Uani 1 0
H68 0.1809(8) 0.1275(17) 0.4208(12) 0.016(5) Uiso 1 0
C57 0.16151(5) 0.08421(9) 0.33609(7) 0.0223(6) Uani 1 0
H72 0.1792(9) 0.061(2) 0.3035(14) 0.034(8) Uiso 1 0
C87 0.14771(5) 0.02268(10) 0.37223(9) 0.0276(7) Uani 1 0
H70 0.1280(12) 0.042(3) 0.4055(18) 0.050(10) Uiso 1 0
H71 0.1333(7) -0.0221(17) 0.3405(12) 0.019(6) Uiso 1 0
O35 0.17411(5) -0.01384(10) 0.40110(10) 0.0423(9) Uani 1 0
H69 0.1613(10) -0.047(2) 0.4268(16) 0.033(8) Uiso 1 0
C56 0.13381(5) 0.12130(9) 0.29988(7) 0.0213(6) Uani 1 0
O26 0.12884(4) 0.10830(8) 0.24678(5) 0.0248(5) Uani 1 0
N25 0.11559(4) 0.16888(9) 0.33019(6) 0.0218(5) Uani 1 0
H73 0.1177(9) 0.178(2) 0.3788(14) 0.024(7) Uiso 1 0
C55 0.08933(5) 0.20809(11) 0.30009(7) 0.0238(6) Uani 1 0
H78 0.0744(9) 0.1728(19) 0.2771(14) 0.031(7) Uiso 1 0
C88 0.06895491 0.24930003 0.34471706 0.03890433 Uani 1 0
H77 0.08332359 0.27745545 0.37028898 0.047107 Uiso 1 0
H76 0.0546052 0.28269781 0.32330152 0.04667 Uiso 1 0
C89 0.04811741 0.19909109 0.38367837 0.06234033 Uani 1 0
O36 0.04109157 0.13385171 0.36436723 0.079257 Uani 1 0
N36 0.03873454 0.22418137 0.43473793 0.075889 Uani 1 0
H74 0.02543131 0.19137447 0.46110536 0.092488 Uiso 1 0
H75 0.04408083 0.27361736 0.4467525 0.08794 Uiso 1 0
C54 0.10308(5) 0.25897(10) 0.25286(6) 0.0221(6) Uani 1 0
O25 0.08771(4) 0.26858(9) 0.20475(5) 0.0284(6) Uani 1 0
N24 0.13082(4) 0.29339(8) 0.26619(5) 0.0216(5) Uani 1 0
H79 0.1425(12) 0.290(3) 0.3082(19) 0.045(10) Uiso 1 0
C53 0.14653(5) 0.34204(9) 0.22327(6) 0.0215(6) Uani 1 0
H87 0.1299(8) 0.3873(18) 0.2095(13) 0.026(6) Uiso 1 0
C90 0.17671(5) 0.37486(10) 0.25398(7) 0.0250(7) Uani 1 0
H85 0.1668(11) 0.395(2) 0.3029(17) 0.043(9) Uiso 1 0
H86 0.1930(8) 0.3297(17) 0.2674(12) 0.023(6) Uiso 1 0
C91 0.19397(5) 0.43022(12) 0.21449(8) 0.0281(7) Uani 1 0
C92 0.21816339 0.41030814 0.17562229 0.04894767 Uani 1 0
H84 0.22454017 0.36197686 0.17275012 0.058428 Uiso 1 0
C93 0.23340064 0.46247432 0.13995925 0.06882467 Uani 1 0
H83 0.24979526 0.44865602 0.11366115 0.083863 Uiso 1 0
C94 0.22417493 0.53506103 0.14447453 0.078069 Uani 1 0
H82 0.23359005 0.56976662 0.12050886 0.093913 Uiso 1 0
C95 0.20015993 0.55492437 0.18564891 0.07519767 Uani 1 0
H81 0.19443935 0.60385474 0.18966438 0.091518 Uiso 1 0
C96 0.18530915 0.50371191 0.21967772 0.04668433 Uani 1 0
H80 0.16911414 0.51766532 0.24647287 0.056558 Uiso 1 0
C52 0.15533(4) 0.30033(9) 0.16615(6) 0.0191(5) Uani 1 0
O24 0.14975(4) 0.32563(8) 0.11685(5) 0.0225(5) Uani 1 0
N23 0.16966(4) 0.23550(8) 0.17457(5) 0.0199(5) Uani 1 0
H88 0.1737(7) 0.2137(14) 0.2171(10) 0.007(4) Uiso 1 0
C51 0.18000(4) 0.19490(9) 0.12256(6) 0.0196(6) Uani 1 0
H93 0.1957(9) 0.2295(19) 0.0917(14) 0.032(7) Uiso 1 0
C97 0.20117(5) 0.13038(11) 0.14151(7) 0.0243(7) Uani 1 0
H91 0.1909(9) 0.096(2) 0.1812(14) 0.030(7) Uiso 1 0
H92 0.2048(8) 0.0961(18) 0.1051(13) 0.026(6) Uiso 1 0
C98 0.23494(5) 0.15492(13) 0.16329(9) 0.0297(8) Uani 1 0
O37 0.24678(5) 0.21206(12) 0.14505(9) 0.0402(8) Uani 1 0
N37 0.25035(6) 0.10957(16) 0.20038(11) 0.0427(11) Uani 1 0
H89 0.2739(17) 0.120(4) 0.209(3) 0.078(17) Uiso 1 0
H90 0.2423(18) 0.065(4) 0.220(3) 0.078(18) Uiso 1 0
C50 0.15049(4) 0.17035(9) 0.08439(6) 0.0192(5) Uani 1 0
O23 0.15321(4) 0.16814(9) 0.02972(5) 0.0260(6) Uani 1 0
N22 0.12288(4) 0.15224(8) 0.11204(5) 0.0182(5) Uani 1 0
H94 0.1206(8) 0.1527(18) 0.1603(12) 0.017(6) Uiso 1 0
C49 0.09366(4) 0.13592(9) 0.07590(6) 0.0177(5) Uani 1 0
H102 0.1026(9) 0.101(2) 0.0405(14) 0.033(7) Uiso 1 0
C99 0.06708(4) 0.09992(9) 0.11374(7) 0.0221(6) Uani 1 0
H101 0.0638(10) 0.133(2) 0.1612(15) 0.033(8) Uiso 1 0
C100 0.03464(5) 0.09681(13) 0.07980(10) 0.0329(9) Uani 1 0
H95 0.0292(11) 0.147(2) 0.0568(18) 0.048(10) Uiso 1 0
H96 0.0160(13) 0.077(3) 0.099(2) 0.063(12) Uiso 1 0
H97 0.0318(16) 0.052(4) 0.036(3) 0.080(17) Uiso 1 0
C101 0.07832(6) 0.02443(11) 0.13204(10) 0.0302(8) Uani 1 0
H98 0.0992(15) 0.032(3) 0.172(2) 0.073(15) Uiso 1 0
H99 0.0819(10) -0.010(2) 0.0934(16) 0.038(8) Uiso 1 0
H100 0.0618(17) -0.002(4) 0.162(3) 0.089(18) Uiso 1 0
C48 0.08149(4) 0.20403(8) 0.04342(6) 0.0181(5) Uani 1 0
O22 0.07266(3) 0.20184(7) -0.00932(5) 0.0219(5) Uani 1 0
N21 0.08031(4) 0.26557(8) 0.07619(5) 0.0193(5) Uani 1 0
H103 0.0876(10) 0.266(2) 0.1251(15) 0.027(7) Uiso 1 0
C47 0.07013(4) 0.33356(9) 0.04864(6) 0.0182(5) Uani 1 0
H108 0.0459(11) 0.329(2) 0.0324(17) 0.046(9) Uiso 1 0
C102 0.07343(5) 0.39249(10) 0.09639(7) 0.0243(7) Uani 1 0
H107 0.0545(9) 0.380(2) 0.1315(14) 0.031(7) Uiso 1 0
H106 0.0966(13) 0.393(3) 0.118(2) 0.061(12) Uiso 1 0
S5 0.063339(13) 0.48258(3) 0.07114(2) 0.02675(18) Uani 1 0
C46 0.09011(4) 0.35108(8) -0.00764(6) 0.0185(5) Uani 1 0
O21 0.07732(3) 0.38040(8) -0.05117(5) 0.0223(5) Uani 1 0
N20 0.12199(4) 0.33324(8) -0.00583(5) 0.0183(5) Uani 1 0
H109 0.1287(9) 0.309(2) 0.0313(14) 0.029(7) Uiso 1 0
C45 0.14298(4) 0.34995(9) -0.05568(6) 0.0184(5) Uani 1 0
H121 0.1369(8) 0.4098(18) -0.0709(13) 0.027(7) Uiso 1 0
C104 0.17905(4) 0.34666(9) -0.03554(7) 0.0213(6) Uani 1 0
H119 0.1803(8) 0.3001(18) -0.0118(13) 0.029(7) Uiso 1 0
H120 0.2001(15) 0.334(3) -0.070(2) 0.073(15) Uiso 1 0
C105 0.18825(5) 0.40979(10) 0.00583(7) 0.0237(6) Uani 1 0
H117 0.1693(8) 0.4203(18) 0.0361(13) 0.027(6) Uiso 1 0
H118 0.2112(10) 0.398(2) 0.0354(16) 0.038(8) Uiso 1 0
C106 0.19356(4) 0.48038(10) -0.02739(8) 0.0240(6) Uani 1 0
H115 0.1740(7) 0.4887(17) -0.0574(12) 0.023(6) Uiso 1 0
H116 0.1950(10) 0.522(2) -0.0011(15) 0.038(8) Uiso 1 0
N38 0.22407(4) 0.47787(10) -0.06093(7) 0.0271(6) Uani 1 0
H114 0.2457(10) 0.438(2) -0.0453(16) 0.029(8) Uiso 1 0
C107 0.23163(5) 0.51910(10) -0.10764(8) 0.0247(7) Uani 1 0
N39 0.20959(5) 0.56257(11) -0.13282(8) 0.0307(7) Uani 1 0
H110 0.1839(9) 0.564(2) -0.1142(14) 0.023(7) Uiso 1 0
H111 0.2157(9) 0.589(2) -0.1725(14) 0.027(7) Uiso 1 0
N40 0.26181(5) 0.51698(12) -0.12888(8) 0.0321(8) Uani 1 0
H112 0.2791(11) 0.485(2) -0.1058(17) 0.035(9) Uiso 1 0
H113 0.2713(8) 0.5457(18) -0.1678(13) 0.016(6) Uiso 1 0
C44 0.13767(4) 0.30016(9) -0.10994(6) 0.0201(6) Uani 1 0
O20 0.14704(4) 0.32057(9) -0.15903(5) 0.0263(6) Uani 1 0
N19 0.12330(4) 0.23575(8) -0.10165(6) 0.0205(5) Uani 1 0
H122 0.1102(12) 0.230(3) -0.0659(19) 0.046(10) Uiso 1 0
C43 0.12057(4) 0.18533(9) -0.15131(6) 0.0202(6) Uani 1 0
H132 0.1463(10) 0.175(2) -0.1634(16) 0.043(9) Uiso 1 0
C108 0.10232(5) 0.11572(10) -0.13344(8) 0.0253(7) Uani 1 0
H131 0.0783(19) 0.124(4) -0.123(3) 0.10(2) Uiso 1 0
H130 0.0952(10) 0.086(2) -0.1736(16) 0.043(9) Uiso 1 0
C109 0.12054(6) 0.06529(10) -0.09012(8) 0.0274(7) Uani 1 0
H129 0.1290(9) 0.0979(19) -0.0531(13) 0.032(7) Uiso 1 0
C111 0.09781(8) 0.00545(15) -0.07121(13) 0.0441(12) Uani 1 0
H126 0.07941561 0.02535988 -0.05028129 0.070798 Uiso 1 0
H127 0.1089593 -0.02846205 -0.04639868 0.06964 Uiso 1 0
H128 0.08927245 -0.0193009 -0.10657665 0.070334 Uiso 1 0
C110 0.15153(8) 0.03432(15) -0.11756(13) 0.0437(12) Uani 1 0
H123 0.16539739 0.07285928 -0.12928592 0.06585 Uiso 1 0
H124 0.1453654 0.00567342 -0.15186184 0.066499 Uiso 1 0
H125 0.16217692 0.00367575 -0.08870166 0.066142 Uiso 1 0
C42 0.10515(4) 0.21676(8) -0.20729(6) 0.0184(5) Uani 1 0
O19 0.11760(4) 0.20457(7) -0.25674(5) 0.0225(5) Uani 1 0
N18 0.07766(4) 0.25696(8) -0.20442(5) 0.0200(5) Uani 1 0
C112 0.054452 0.26269305 -0.15388109 0.030063 Uani 1 0
H137 0.06559671 0.27748838 -0.11774801 0.035895 Uiso 1 0
H138 0.04371271 0.21707979 -0.14680709 0.036362 Uiso 1 0
C113 0.03040814 0.31941734 -0.17471291 0.035465 Uani 1 0
H135 0.03792138 0.36735566 -0.1640065 0.042782 Uiso 1 0
H136 0.00914698 0.31164061 -0.15762575 0.042903 Uiso 1 0
C114 0.02915174 0.31016142 -0.24206715 0.02861933 Uani 1 0
H133 0.02269467 0.35490594 -0.26157207 0.034098 Uiso 1 0
H134 0.01347727 0.2725872 -0.25304445 0.034224 Uiso 1 0
C41 0.06406(4) 0.28799(9) -0.25940(6) 0.0211(6) Uani 1 0
H139 0.0603(11) 0.250(2) -0.2939(16) 0.044(9) Uiso 1 0
C40 0.08275(5) 0.35412(11) -0.28213(8) 0.0253(7) Uani 1 0
O18 0.07419(5) 0.38258(13) -0.32931(8) 0.0451(9) Uani 1 0
N17 0.10727(4) 0.37983(8) -0.24853(7) 0.0228(6) Uani 1 0
H140 0.1149(8) 0.3555(17) -0.2095(12) 0.017(6) Uiso 1 0
C39 0.12682(6) 0.44112(10) -0.26633(9) 0.0292(8) Uani 1 0
H142 0.1524(9) 0.431(2) -0.2638(15) 0.035(7) Uiso 1 0
H141 0.1261(16) 0.444(4) -0.310(3) 0.082(16) Uiso 1 0
C38 0.11896(5) 0.51184(9) -0.23452(8) 0.0244(7) Uani 1 0
O17 0.13220(5) 0.56761(9) -0.25168(8) 0.0368(8) Uani 1 0
N16 0.09871(4) 0.50823(8) -0.18859(6) 0.0202(5) Uani 1 0
H143 0.0909(10) 0.457(2) -0.1779(15) 0.028(7) Uiso 1 0
C37 0.08909(4) 0.57145(8) -0.15455(6) 0.0175(5) Uani 1 0
H149 0.0722(9) 0.608(2) -0.1840(15) 0.035(8) Uiso 1 0
C115 0.07152(4) 0.54665(9) -0.09745(7) 0.0186(5) Uani 1 0
H148 0.0899(8) 0.5269(19) -0.0671(13) 0.030(7) Uiso 1 0
C116 0.05549(5) 0.60919(10) -0.06545(8) 0.0262(7) Uani 1 0
H145 0.043(2) 0.690(5) -0.096(3) 0.13(2) Uiso 1 0
H146 0.0712(9) 0.658(2) -0.0815(15) 0.048(8) Uiso 1 0
H147 0.0551(14) 0.594(3) -0.016(2) 0.067(14) Uiso 1 0
O38 0.04762(3) 0.49299(7) -0.11362(6) 0.0226(5) Uani 1 0
H144 0.0490(8) 0.4418(16) -0.0889(12) 0.012(5) Uiso 1 0
C36 0.11975(4) 0.61316(9) -0.13443(6) 0.0188(5) Uani 1 0
O16 0.14261(4) 0.58026(8) -0.11035(7) 0.0273(6) Uani 1 0
N15 0.11965(4) 0.68482(8) -0.13917(6) 0.0226(6) Uani 1 0
C117 0.0955312 0.73008655 -0.17635335 0.051355 Uani 1 0
H155 0.07462096 0.73594113 -0.15544656 0.062195 Uiso 1 0
H154 0.09149324 0.70811336 -0.21563079 0.062169 Uiso 1 0
C118 0.11301524 0.80291756 -0.1820076 0.058588 Uani 1 0
H152 0.09726286 0.84286842 -0.18282534 0.071299 Uiso 1 0
H153 0.12602188 0.80468343 -0.21813505 0.071338 Uiso 1 0
C119 0.13649839 0.80657768 -0.12272372 0.04366433 Uani 1 0
H151 0.12374506 0.82223657 -0.08700726 0.051221 Uiso 1 0
H150 0.15494809 0.83906352 -0.1284807 0.052648 Uiso 1 0
C35 0.14754918 0.72753119 -0.11737935 0.024997 Uani 1 0
H156 0.16661042 0.71924678 -0.1427459 0.030204 Uiso 1 0
C34 0.15598042 0.71027662 -0.05245083 0.026352 Uani 1 0
O15 0.13441799 0.70099914 -0.01487762 0.03644133 Uani 1 0
N14 0.18820(4) 0.71290(9) -0.03824(6) 0.0236(6) Uani 1 0
H157 0.2073(7) 0.7250(16) -0.0746(11) 0.012(5) Uiso 1 0
C33 0.19843(4) 0.70347(9) 0.02311(7) 0.0219(6) Uani 1 0
H162 0.1865(11) 0.648(2) 0.0345(17) 0.047(10) Uiso 1 0
C120 0.23578(5) 0.71172(11) 0.03011(8) 0.0268(7) Uani 1 0
H160 0.2431(11) 0.765(3) 0.0037(18) 0.049(10) Uiso 1 0
H161 0.2425(10) 0.717(2) 0.0803(16) 0.040(9) Uiso 1 0
C121 0.25575447 0.65154811 0.00087911 0.03502567 Uani 1 0
H158 0.24691757 0.60523662 0.01361187 0.042115 Uiso 1 0
H159 0.25280776 0.65465791 -0.04207334 0.041917 Uiso 1 0
C122 0.29220699 0.65417088 0.01540077 0.05048733 Uani 1 0
O39 0.30447098 0.71263283 0.03204891 0.069385 Uani 1 0
O40 0.30827648 0.59765158 0.00977164 0.07729633 Uani 1 0
C32 0.18157(4) 0.75498(9) 0.06552(7) 0.0200(6) Uani 1 0
O14 0.17353(4) 0.73432(8) 0.11578(5) 0.0247(5) Uani 1 0
N13 0.17636(4) 0.82297(8) 0.04678(6) 0.0203(5) Uani 1 0
H163 0.1835(10) 0.843(2) 0.0026(15) 0.026(7) Uiso 1 0
C31 0.16249(4) 0.87587(9) 0.08784(6) 0.0201(6) Uani 1 0
H167 0.1771(10) 0.885(2) 0.1225(16) 0.044(9) Uiso 1 0
C123 0.16340(6) 0.95146(10) 0.06115(9) 0.0294(8) Uani 1 0
H164 0.1855805 0.9680931 0.0593153 0.046439 Uiso 1 0
H165 0.1507361 0.9834018 0.0844774 0.046029 Uiso 1 0
H166 0.1547826 0.9495636 0.0209375 0.046138 Uiso 1 0
C30 0.12768(4) 0.85509(8) 0.10652(6) 0.0189(5) Uani 1 0
O13 0.11833(4) 0.86668(8) 0.15767(5) 0.0228(5) Uani 1 0
N12 0.10796(4) 0.82670(8) 0.06446(5) 0.0200(5) Uani 1 0
H168 0.114(2) 0.793(5) 0.018(3) 0.09(2) Uiso 1 0
C29 0.07503(4) 0.80137(8) 0.08010(6) 0.0187(5) Uani 1 0
H178 0.0656(8) 0.8420(17) 0.1050(12) 0.026(6) Uiso 1 0
C124 0.0541645 0.7898964 0.0231355 0.022957 Uani 1 0
H176 0.0670441 0.7635262 -0.0057991 0.027794 Uiso 1 0
H177 0.0348611 0.7600521 0.0328767 0.028498 Uiso 1 0
C125 0.0424637 0.861234 -0.0049094 0.0313147 Uani 1 0
H175 0.0611551 0.8934778 -0.0071756 0.037654 Uiso 1 0
C126 0.0299335 0.8498656 -0.0664453 0.0636717 Uani 1 0
H169 0.0192284 0.8938277 -0.0806682 0.096033 Uiso 1 0
H170 0.0144298 0.8106469 -0.0663314 0.095797 Uiso 1 0
H171 0.0480762 0.8383131 -0.0926528 0.094916 Uiso 1 0
C127 0.016366 0.8982167 0.0335687 0.0432043 Uani 1 0
H173 0.0072379 0.9385988 0.0118494 0.065191 Uiso 1 0
H174 0.0262507 0.9150637 0.0696522 0.065348 Uiso 1 0
H172 -0.0008855 0.8642621 0.0427687 0.065763 Uiso 1 0
C28 0.07646(4) 0.73312(9) 0.11764(6) 0.0187(5) Uani 1 0
O12 0.05767(4) 0.72436(8) 0.15996(5) 0.0245(5) Uani 1 0
N11 0.09888(4) 0.68245(8) 0.10260(5) 0.0188(5) Uani 1 0
H179 0.1151(14) 0.692(3) 0.058(2) 0.051(12) Uiso 1 0
C27 0.10180(4) 0.61983(9) 0.14113(6) 0.0189(5) Uani 1 0
H180 0.0782(11) 0.602(2) 0.1502(17) 0.049(10) Uiso 1 0
C103 0.12397(4) 0.56184(9) 0.11385(7) 0.0216(6) Uani 1 0
H105 0.1462(8) 0.5903(17) 0.0968(12) 0.022(6) Uiso 1 0
H104 0.1293(8) 0.5237(18) 0.1440(13) 0.025(6) Uiso 1 0
S6 0.107063(13) 0.52399(3) 0.044875(17) 0.02460(17) Uani 1 0
C26 0.11377(4) 0.63943(9) 0.20405(6) 0.0197(6) Uani 1 0
O11 0.10508(4) 0.60197(8) 0.24695(5) 0.0247(5) Uani 1 0
N10 0.13308(4) 0.69695(8) 0.20956(5) 0.0199(5) Uani 1 0
H181 0.1380(8) 0.7278(16) 0.1680(11) 0.014(5) Uiso 1 0
C25 0.14438(4) 0.72218(9) 0.26884(6) 0.0193(6) Uani 1 0
H185 0.1547(6) 0.6789(14) 0.2878(10) 0.013(5) Uiso 1 0
C128 0.16995(5) 0.78122(11) 0.26004(7) 0.0243(7) Uani 1 0
H182 0.1968(14) 0.764(3) 0.245(2) 0.062(13) Uiso 1 0
H183 0.1766(8) 0.8154(18) 0.2917(13) 0.027(6) Uiso 1 0
H184 0.1596(14) 0.818(3) 0.236(2) 0.066(13) Uiso 1 0
C24 0.11536(4) 0.74778(9) 0.30644(6) 0.0198(6) Uani 1 0
O10 0.11105(4) 0.72254(8) 0.35645(5) 0.0247(5) Uani 1 0
N9 0.09522(4) 0.79794(9) 0.28244(6) 0.0227(6) Uani 1 0
H186 0.1011(15) 0.818(4) 0.249(2) 0.066(14) Uiso 1 0
C23 0.06770(5) 0.82178(10) 0.31932(7) 0.0249(7) Uani 1 0
H192 0.0772(16) 0.832(4) 0.362(2) 0.080(16) Uiso 1 0
C129 0.05079(5) 0.88845(10) 0.29294(8) 0.0257(7) Uani 1 0
H191 0.029(2) 0.892(5) 0.332(3) 0.11(2) Uiso 1 0
C130 0.07210(6) 0.95600(12) 0.29706(12) 0.0356(10) Uani 1 0
H188 0.0598585 0.9971161 0.2825243 0.055184 Uiso 1 0
H189 0.0910396 0.9491627 0.2724614 0.054278 Uiso 1 0
H190 0.0788716 0.9634235 0.3376511 0.054594 Uiso 1 0
O41 0.04259(4) 0.87266(8) 0.23258(6) 0.0259(6) Uani 1 0
H187 0.0269(14) 0.906(3) 0.215(2) 0.053(12) Uiso 1 0
C22 0.04333(5) 0.76038(11) 0.32948(7) 0.0258(7) Uani 1 0
O9 0.02607(6) 0.76037(11) 0.37492(9) 0.0461(10) Uani 1 0
N8 0.04097(4) 0.70942(9) 0.28869(6) 0.0222(6) Uani 1 0
H193 0.0535(9) 0.713(2) 0.2518(14) 0.028(7) Uiso 1 0
C21 0.0182514 0.6492125 0.2963335 0.026852 Uani 1 0
H201 -0.0033427 0.6690372 0.3057509 0.032138 Uiso 1 0
C131 0.01508(6) 0.61085(15) 0.23819(9) 0.0361(10) Uani 1 0
H200 0.002(3) 0.647(6) 0.192(4) 0.13(3) Uiso 1 0
H199 0.0381(11) 0.591(2) 0.2244(17) 0.044(9) Uiso 1 0
C132 -0.0015725 0.5359196 0.2359394 0.0852107 Uani 1 0
C133 -0.0323964 0.5224628 0.2462466 0.0848093 Uani 1 0
H198 -0.0463725 0.5626844 0.2556901 0.095402 Uiso 1 0
C134 -0.0445696 0.4487963 0.2455208 0.096859 Uani 1 0
H197 -0.0663605 0.4404353 0.2530981 0.113957 Uiso 1 0
C135 -0.0205959 0.3907074 0.2328612 0.0846123 Uani 1 0
O42 -0.0326847 0.3216061 0.2331249 0.1093657 Uani 1 0
H194 -0.0143485 0.2850532 0.2220347 0.167977 Uiso 1 0
C136 0.0113312 0.4031496 0.2218145 0.089484 Uani 1 0
H196 0.026166 0.3634869 0.2147726 0.108426 Uiso 1 0
C137 0.0224065 0.4727994 0.2207085 0.0787443 Uani 1 0
H195 0.0448921 0.4831991 0.2105769 0.095965 Uiso 1 0
C20 0.02854(4) 0.59945(11) 0.34841(7) 0.0246(7) Uani 1 0
O8 0.00755(4) 0.57017(14) 0.37959(9) 0.0446(9) Uani 1 0
N7 0.06066(4) 0.58968(9) 0.35634(6) 0.0223(5) Uani 1 0
H202 0.0786(10) 0.622(2) 0.3302(16) 0.032(8) Uiso 1 0
C19 0.07357(5) 0.53405(11) 0.39624(9) 0.0290(8) Uani 1 0
H208 0.0557(8) 0.4953(16) 0.4067(12) 0.022(6) Uiso 1 0
C138 0.10047(6) 0.49008(13) 0.36713(12) 0.0376(10) Uani 1 0
H207 0.1075(11) 0.451(2) 0.4007(17) 0.047(10) Uiso 1 0
C139 0.08796(10) 0.44775(15) 0.3134(2) 0.0600(18) Uani 1 0
H204 0.1047564 0.4243742 0.2938474 0.087034 Uiso 1 0
H205 0.0768661 0.4813826 0.2861933 0.086841 Uiso 1 0
H206 0.071275 0.4134963 0.3259995 0.086941 Uiso 1 0
O43 0.12699(4) 0.53540(10) 0.35006(7) 0.0328(7) Uani 1 0
H203 0.1204685 0.5662553 0.3181592 0.051557 Uiso 1 0
C18 0.08847(5) 0.56305(15) 0.45549(9) 0.0355(9) Uani 1 0
O7 0.09320(6) 0.51908(15) 0.49656(9) 0.0497(11) Uani 1 0
N6 0.09810(4) 0.63162(12) 0.45602(7) 0.0313(7) Uani 1 0
H209 0.0920(13) 0.668(3) 0.410(2) 0.047(11) Uiso 1 0
C17 0.11830(6) 0.65984(18) 0.50418(8) 0.0381(10) Uani 1 0
H211 0.1135(19) 0.723(4) 0.511(3) 0.10(2) Uiso 1 0
H210 0.1133(16) 0.641(4) 0.560(2) 0.077(16) Uiso 1 0
C16 0.15474(5) 0.65648(12) 0.49334(7) 0.0260(7) Uani 1 0
O6 0.17362(4) 0.68411(10) 0.53020(6) 0.0303(6) Uani 1 0
N5 0.16541(4) 0.62226(10) 0.44501(6) 0.0249(6) Uani 1 0
H212 0.1501(10) 0.596(2) 0.4169(16) 0.033(8) Uiso 1 0
C15 0.19958(4) 0.62685(10) 0.42777(7) 0.0212(6) Uani 1 0
H306 0.2157(10) 0.617(2) 0.4702(16) 0.041(8) Uiso 1 0
C14 0.20701(5) 0.57417(10) 0.37707(7) 0.0240(6) Uani 1 0
H308 0.1860(12) 0.586(3) 0.342(2) 0.055(11) Uiso 1 0
H307 0.2339(10) 0.577(2) 0.3580(15) 0.033(8) Uiso 1 0
S4 0.198067(12) 0.47915(3) 0.394339(19) 0.02478(17) Uani 1 0
C140 0.20719(5) 0.70546(11) 0.40840(7) 0.0242(7) Uani 1 0
O44 0.18510(4) 0.74859(10) 0.39888(7) 0.0314(7) Uani 1 0
N41 0.23903(4) 0.71967(9) 0.40160(8) 0.0280(7) Uani 1 0
H305 0.2554(8) 0.6744(17) 0.4072(13) 0.016(6) Uiso 1 0
C141 0.25095(5) 0.79129(10) 0.38737(9) 0.0272(7) Uani 1 0
H304 0.2315(8) 0.8220(17) 0.3658(12) 0.024(6) Uiso 1 0
C199 0.26483(7) 0.83005(11) 0.44246(10) 0.0347(9) Uani 1 0
H303 0.2700(8) 0.8830(16) 0.4312(12) 0.022(6) Uiso 1 0
C202 0.23791(9) 0.83616(15) 0.49047(11) 0.0432(12) Uani 1 0
H300 0.2159(11) 0.877(2) 0.4664(17) 0.039(9) Uiso 1 0
H301 0.2499(9) 0.867(2) 0.5299(14) 0.030(7) Uiso 1 0
H302 0.2297(13) 0.785(3) 0.501(2) 0.058(12) Uiso 1 0
C200 0.29601(7) 0.79264(13) 0.46894(11) 0.0367(10) Uani 1 0
H298 0.2852(8) 0.7325(18) 0.4832(13) 0.028(7) Uiso 1 0
H299 0.3074(12) 0.778(3) 0.4324(19) 0.055(11) Uiso 1 0
C201 0.31367(12) 0.83325(19) 0.51781(14) 0.0543(17) Uani 1 0
H295 0.3367(15) 0.814(3) 0.521(2) 0.066(14) Uiso 1 0
H296 0.3013487 0.8293434 0.5544156 0.085663 Uiso 1 0
H297 0.3131(13) 0.875(3) 0.504(2) 0.062(12) Uiso 1 0
C142 0.27661(5) 0.78582(11) 0.33838(9) 0.0282(7) Uani 1 0
O45 0.29198(4) 0.72934(10) 0.32876(7) 0.0336(7) Uani 1 0
N42 0.28165(5) 0.84702(11) 0.30855(9) 0.0327(8) Uani 1 0
H294 0.2673(8) 0.8965(17) 0.3256(13) 0.017(6) Uiso 1 0
C143 0.30772(5) 0.85567(13) 0.26400(10) 0.0326(9) Uani 1 0
H293 0.3236(13) 0.797(3) 0.252(2) 0.058(12) Uiso 1 0
C195 0.2944361 0.8850385 0.2041632 0.04462 Uani 1 0
H292 0.2848195 0.9329956 0.2107566 0.053251 Uiso 1 0
C198 0.3231821 0.894025 0.1604833 0.08082 Uani 1 0
H289 0.3390135 0.9296382 0.1772116 0.121427 Uiso 1 0
H290 0.3149284 0.9106434 0.1231929 0.120912 Uiso 1 0
H291 0.3339009 0.8487541 0.1552762 0.121535 Uiso 1 0
C196 0.2677656 0.8367687 0.1791261 0.062457 Uani 1 0
H288 0.2771145 0.790396 0.1679802 0.075073 Uiso 1 0
H287 0.251463 0.8277471 0.2095365 0.074771 Uiso 1 0
C197 0.2512656 0.8726147 0.1243371 0.0809253 Uani 1 0
H284 0.2329196 0.8440485 0.1112745 0.121032 Uiso 1 0
H285 0.2671473 0.8761053 0.0923714 0.121503 Uiso 1 0
H286 0.2435921 0.9197651 0.1344528 0.122093 Uiso 1 0
C144 0.33215(5) 0.90998(13) 0.29032(10) 0.0315(8) Uani 1 0
O46 0.32235(5) 0.96913(12) 0.30894(11) 0.0461(10) Uani 1 0
N43 0.36346(5) 0.89036(12) 0.28894(10) 0.0364(9) Uani 1 0
H283 0.3708(15) 0.840(3) 0.260(2) 0.059(14) Uiso 1 0
C145 0.38964(6) 0.93967(18) 0.30827(12) 0.0414(12) Uani 1 0
H282 0.3794(14) 0.992(3) 0.317(2) 0.070(14) Uiso 1 0
C191 0.40725(8) 0.9128(2) 0.36495(14) 0.0523(15) Uani 1 0
H281 0.4241(17) 0.948(4) 0.383(3) 0.086(17) Uiso 1 0
C194 0.38240(12) 0.9150(4) 0.41599(15) 0.087(3) Uani 1 0
H278 0.3712754 0.9576839 0.4174686 0.134977 Uiso 1 0
H279 0.3938345 0.9029789 0.4538082 0.13697 Uiso 1 0
H280 0.3665529 0.8741524 0.4090877 0.133535 Uiso 1 0
C192 0.42355(9) 0.8396(2) 0.35602(19) 0.063(2) Uani 1 0
H276 0.4068163 0.8024682 0.351741 0.076422 Uiso 1 0
H277 0.4363449 0.8407424 0.3203131 0.076865 Uiso 1 0
C193 0.44566(14) 0.8201(4) 0.4108(3) 0.099(4) Uani 1 0
H273 0.4458679 0.7668727 0.4138781 0.122448 Uiso 1 0
H274 0.438978 0.842017 0.44282 0.118849 Uiso 1 0
H275 0.4687178 0.8339409 0.3994592 0.123211 Uiso 1 0
C146 0.41417(6) 0.94644(15) 0.25620(13) 0.0388(11) Uani 1 0
O47 0.41784(5) 0.89907(13) 0.22058(11) 0.0471(10) Uani 1 0
N44 0.43228(6) 1.00705(15) 0.25621(14) 0.0478(12) Uani 1 0
C190 0.42504(10) 1.0744(2) 0.2893(2) 0.0600(19) Uani 1 0
H266 0.4240(17) 1.053(4) 0.324(3) 0.087(18) Uiso 1 0
H267 0.3968(14) 1.089(3) 0.286(2) 0.069(14) Uiso 1 0
C189 0.4520732 1.1257299 0.2679772 0.0772263 Uani 1 0
H269 0.471382 1.1222666 0.2941462 0.091352 Uiso 1 0
H268 0.4447796 1.1754435 0.2675065 0.092787 Uiso 1 0
C188 0.4599575 1.1018427 0.2083141 0.0747177 Uani 1 0
H270 0.4821039 1.1149329 0.1978076 0.089761 Uiso 1 0
H271 0.4448947 1.1226972 0.1793191 0.089464 Uiso 1 0
C147 0.45601(7) 1.01922(19) 0.20934(16) 0.0491(14) Uani 1 0
H272 0.4486(16) 1.005(3) 0.165(3) 0.079(16) Uiso 1 0
C148 0.48755(7) 0.9801(2) 0.22106(19) 0.0558(16) Uani 1 0
O48 0.50607(7) 0.9641(2) 0.17926(16) 0.0719(18) Uani 1 0
N45 0.49560(7) 0.96180(18) 0.27658(15) 0.0534(14) Uani 1 0
H265 0.4806255 0.9791831 0.3089699 0.074595 Uiso 1 0
C149 0.52402(9) 0.9213(2) 0.2925(3) 0.074(2) Uani 1 0
H264 0.548(3) 0.910(6) 0.257(4) 0.14(3) Uiso 1 0
H263 0.5273(17) 0.943(4) 0.346(3) 0.081(17) Uiso 1 0
C150 0.51786(8) 0.8397(2) 0.2872(2) 0.0627(19) Uani 1 0
O49 0.49351(7) 0.81748(19) 0.2611(2) 0.086(2) Uani 1 0
N46 0.54063(6) 0.79693(17) 0.31060(17) 0.0587(15) Uani 1 0
H262 0.5602(12) 0.816(3) 0.3443(19) 0.043(10) Uiso 1 0
C151 0.54046(8) 0.7178(2) 0.3041(2) 0.064(2) Uani 1 0
H261 0.5211482 0.7055878 0.2805388 0.076625 Uiso 1 0
C187 0.56976(14) 0.6929(3) 0.2729(3) 0.080(3) Uani 1 0
H258 0.5669492 0.6985341 0.2314265 0.124327 Uiso 1 0
H259 0.5737827 0.6422586 0.2822379 0.122232 Uiso 1 0
H260 0.5886705 0.7192058 0.2869806 0.122011 Uiso 1 0
C152 0.53654(8) 0.6808(2) 0.3658(3) 0.072(2) Uani 1 0
O50 0.53552(12) 0.6142(2) 0.3643(2) 0.096(3) Uani 1 0
N47 0.53548(6) 0.72269(19) 0.41611(17) 0.0569(15) Uani 1 0
H257 0.5336375 0.777145 0.4111267 0.07216 Uiso 1 0
C153 0.53708(8) 0.6922(3) 0.4739(3) 0.083(3) Uani 1 0
H256 0.5455(16) 0.626(4) 0.454(3) 0.080(16) Uiso 1 0
C185 0.5664018 0.7281741 0.5106381 0.084168 Uani 1 0
H255 0.5619597 0.7790182 0.5171194 0.099434 Uiso 1 0
C186 0.5717194 0.6941894 0.569725 0.097813 Uani 1 0
H252 0.5894406 0.7182366 0.5907781 0.147805 Uiso 1 0
H253 0.5772722 0.6452857 0.561934 0.14078 Uiso 1 0
H254 0.5517046 0.6983661 0.5930452 0.149481 Uiso 1 0
O64 0.5951994 0.7209392 0.4743726 0.087527 Uani 1 0
H251 0.5938296 0.7449624 0.4412161 0.132286 Uiso 1 0
C154 0.50494(8) 0.7053(2) 0.50736(18) 0.0551(17) Uani 1 0
O51 0.49837(11) 0.7639(3) 0.5230(2) 0.095(3) Uani 1 0
N48 0.48602(6) 0.64659(18) 0.51229(14) 0.0514(13) Uani 1 0
H250 0.4982(14) 0.598(3) 0.489(2) 0.052(12) Uiso 1 0
C155 0.45457(6) 0.65551(19) 0.54280(15) 0.0457(13) Uani 1 0
H249 0.4368(10) 0.696(2) 0.5300(17) 0.045(9) Uiso 1 0
C156 0.43328(7) 0.59107(19) 0.52866(13) 0.0450(13) Uani 1 0
H214 0.4492(11) 0.543(2) 0.5413(18) 0.046(10) Uiso 1 0
H213 0.4083(13) 0.594(3) 0.563(2) 0.054(12) Uiso 1 0
S1 0.421544(18) 0.58378(6) 0.45003(3) 0.0499(4) Uani 1 0
C157 0.45949(7) 0.6593(2) 0.61188(18) 0.0524(16) Uani 1 0
O52 0.48092(6) 0.62328(19) 0.63480(14) 0.0627(15) Uani 1 0
N49 0.43994(7) 0.70376(18) 0.63932(15) 0.0537(14) Uani 1 0
C184 0.41431(12) 0.7486(3) 0.6141(3) 0.069(2) Uani 1 0
H242 0.3946(13) 0.716(3) 0.588(2) 0.059(12) Uiso 1 0
H243 0.431(2) 0.772(5) 0.583(3) 0.11(2) Uiso 1 0
C183 0.39710(14) 0.7806(3) 0.6729(4) 0.095(4) Uani 1 0
H245 0.3796183 0.7501921 0.6834666 0.104289 Uiso 1 0
H244 0.3890691 0.8287963 0.6641584 0.10532 Uiso 1 0
C182 0.42509(15) 0.7815(3) 0.7170(3) 0.077(3) Uani 1 0
H246 0.4155948 0.7807546 0.758572 0.093439 Uiso 1 0
H247 0.4382918 0.8225624 0.7141756 0.092042 Uiso 1 0
C158 0.44286(9) 0.7117(2) 0.7063(2) 0.0602(19) Uani 1 0
H248 0.4716(14) 0.717(3) 0.716(2) 0.067(13) Uiso 1 0
C159 0.42802(7) 0.6468(2) 0.73894(14) 0.0492(14) Uani 1 0
O53 0.41046(5) 0.60216(16) 0.71359(10) 0.0508(11) Uani 1 0
N50 0.43566(8) 0.6462(2) 0.79736(16) 0.0609(16) Uani 1 0
H241 0.4589(11) 0.684(2) 0.8191(17) 0.035(9) Uiso 1 0
C160 0.42618(10) 0.5822(3) 0.8340(2) 0.067(2) Uani 1 0
H240 0.4329(19) 0.532(4) 0.818(3) 0.10(2) Uiso 1 0
H239 0.4355(13) 0.586(3) 0.883(2) 0.060(12) Uiso 1 0
C161 0.38933(9) 0.57165(19) 0.84240(14) 0.0496(14) Uani 1 0
O54 0.38008(9) 0.51277(16) 0.85781(16) 0.0680(17) Uani 1 0
N51 0.36946(6) 0.62828(13) 0.83280(9) 0.0382(9) Uani 1 0
H238 0.3794(11) 0.675(2) 0.8229(18) 0.038(9) Uiso 1 0
C162 0.33432(7) 0.62205(16) 0.83534(9) 0.0382(10) Uani 1 0
H237 0.3279(10) 0.572(2) 0.8647(16) 0.043(9) Uiso 1 0
C180 0.3179831 0.6840954 0.8672431 0.0494863 Uani 1 0
H235 0.2944428 0.6761457 0.8663126 0.059992 Uiso 1 0
H236 0.3250633 0.683379 0.90848 0.059506 Uiso 1 0
C181 0.324482 0.7576521 0.842773 0.0461933 Uani 1 0
O62 0.348752 0.766607 0.8065313 0.06413 Uani 1 0
O63 0.3054534 0.8081361 0.8582467 0.0599877 Uani 1 0
C163 0.31799(6) 0.60891(12) 0.77313(8) 0.0293(8) Uani 1 0
O55 0.28853(5) 0.60102(10) 0.76959(7) 0.0358(7) Uani 1 0
N52 0.33863(4) 0.60474(10) 0.72594(7) 0.0272(7) Uani 1 0
H234 0.3614(10) 0.613(2) 0.7401(16) 0.034(8) Uiso 1 0
C164 0.32796(5) 0.58047(10) 0.66795(8) 0.0247(7) Uani 1 0
H233 0.3044(9) 0.545(2) 0.6789(15) 0.034(8) Uiso 1 0
C173 0.32406(6) 0.64263(13) 0.62288(8) 0.0302(8) Uani 1 0
H231 0.3441(13) 0.672(3) 0.618(2) 0.062(12) Uiso 1 0
H232 0.3208(18) 0.631(4) 0.581(3) 0.094(19) Uiso 1 0
C174 0.29612(5) 0.69154(11) 0.63686(8) 0.0269(7) Uani 1 0
C175 0.29894(6) 0.74779(13) 0.67876(10) 0.0326(9) Uani 1 0
H230 0.3213(11) 0.748(2) 0.7002(18) 0.048(10) Uiso 1 0
C176 0.27234(6) 0.79146(12) 0.69110(10) 0.0335(9) Uani 1 0
H229 0.2787(12) 0.835(3) 0.7191(19) 0.050(10) Uiso 1 0
C177 0.24203(6) 0.77931(11) 0.66251(9) 0.0287(8) Uani 1 0
O61 0.21637(5) 0.82252(10) 0.67523(8) 0.0361(8) Uani 1 0
H226 0.1975(10) 0.803(2) 0.6444(16) 0.032(8) Uiso 1 0
C178 0.23889(6) 0.72223(12) 0.62109(9) 0.0297(8) Uani 1 0
H228 0.2164(15) 0.712(3) 0.600(2) 0.071(14) Uiso 1 0
C179 0.26634(6) 0.68093(12) 0.60804(8) 0.0288(8) Uani 1 0
H227 0.2678(11) 0.634(3) 0.5686(18) 0.048(10) Uiso 1 0
C165 0.35234(5) 0.52312(11) 0.64573(8) 0.0268(7) Uani 1 0
O56 0.36847(4) 0.53096(10) 0.60000(7) 0.0320(7) Uani 1 0
N53 0.35432(4) 0.46565(10) 0.68253(8) 0.0286(7) Uani 1 0
H225 0.3372(11) 0.460(2) 0.7182(18) 0.040(10) Uiso 1 0
C166 0.38063(5) 0.41325(13) 0.67907(10) 0.0323(9) Uani 1 0
H224 0.4017(14) 0.452(3) 0.655(2) 0.064(13) Uiso 1 0
C172 0.38635(7) 0.38173(19) 0.74064(11) 0.0433(12) Uani 1 0
H221 0.3979(17) 0.416(4) 0.763(3) 0.089(18) Uiso 1 0
H222 0.4070(11) 0.335(2) 0.7435(18) 0.044(10) Uiso 1 0
H223 0.3595(16) 0.377(4) 0.762(3) 0.078(17) Uiso 1 0
C167 0.37448(5) 0.35169(12) 0.63435(9) 0.0298(8) Uani 1 0
O57 0.39683(4) 0.30822(11) 0.62470(9) 0.0403(8) Uani 1 0
N54 0.34487(4) 0.34777(11) 0.61041(8) 0.0295(7) Uani 1 0
H220 0.3224(10) 0.391(2) 0.6263(16) 0.025(8) Uiso 1 0
C168 0.33422(5) 0.28967(12) 0.57096(10) 0.0310(8) Uani 1 0
H219 0.3651(18) 0.258(4) 0.559(3) 0.10(2) Uiso 1 0
C170 0.3037128 0.2528815 0.5983911 0.0414333 Uani 1 0
H217 0.2860579 0.2871479 0.5994553 0.050757 Uiso 1 0
H218 0.2968969 0.2130272 0.5728941 0.049794 Uiso 1 0
C171 0.3102333 0.2250335 0.6612106 0.05532 Uani 1 0
O60 0.295065 0.2508995 0.7021609 0.090409 Uani 1 0
N55 0.3325705 0.1747395 0.6669831 0.076586 Uani 1 0
H215 0.3385728 0.153191 0.7068799 0.092061 Uiso 1 0
H216 0.3445859 0.1598386 0.629699 0.091516 Uiso 1 0
C169 0.32854(5) 0.31392(13) 0.50614(11) 0.0341(9) Uani 1 0
O58 0.33826(4) 0.37375(11) 0.49045(8) 0.0360(8) Uani 1 0
O59 0.31347(5) 0.26977(12) 0.47396(9) 0.0425(9) Uani 1 0

loop_
_atom_site_aniso_label
_atom_site_aniso_U_11
_atom_site_aniso_U_22
_atom_site_aniso_U_33
_atom_site_aniso_U_23
_atom_site_aniso_U_13
_atom_site_aniso_U_12
N3 0.0557143 0.067125 0.075044 0.015986 0.0128672 -0.0090626
C6 0.0379(13) 0.0508(15) 0.0570(14) 0.0010(12) 0.0225(11) -0.0102(11)
C7 0.03117308 0.081015 0.065997 0.006327 0.00686416 -0.01201069
C8 0.03510256 0.120005 0.112932 0.0383 0.00082438 -0.00429267
O3 0.0358(13) 0.125(3) 0.100(2) 0.023(2) 0.0221(14) -0.0038(17)
C5 0.0349(11) 0.0391(11) 0.0473(11) -0.0064(9) 0.0123(9) -0.0031(9)
O2 0.0523(15) 0.0466(13) 0.107(2) -0.0177(14) 0.0300(15) -0.0022(11)
N2 0.0304(8) 0.0453(10) 0.0281(6) -0.0034(6) 0.0108(6) -0.0055(7)
C4 0.02681547 0.063366 0.031929 0.005568 0.00831464 -0.00219825
C9 0.05073748 0.116712 0.046068 0.020981 -0.00518092 -0.03897958
C10 0.091878 0.091878 0.091878 0 0.00075367 0
O4 0.13253568 0.078428 0.057931 0.019279 -0.01892514 -0.0610108
C3 0.0256(8) 0.0396(10) 0.0274(7) 0.0003(7) 0.0087(6) -0.0003(7)
O1 0.0307(8) 0.0479(9) 0.0320(6) -0.0066(6) 0.0111(6) 0.0073(7)
N1 0.0247(7) 0.0355(8) 0.0269(6) 0.0034(5) 0.0099(5) -0.0048(6)
C2 0.0221(7) 0.0265(7) 0.0276(6) -0.0012(5) 0.0083(5) -0.0070(6)
C1 0.0260(8) 0.0289(8) 0.0311(7) -0.0005(6) 0.0033(6) -0.0080(7)
S2 0.0310(3) 0.0465(3) 0.0435(3) 0.0126(2) 0.0010(2) -0.0206(2)
C11 0.0204(7) 0.0228(7) 0.0307(6) -0.0008(5) 0.0100(5) -0.0040(5)
O5 0.0273(7) 0.0232(6) 0.0518(8) 0.0096(6) 0.0152(6) -0.0004(5)
N4 0.0190(6) 0.0220(5) 0.0211(5) -0.0003(4) 0.0072(4) -0.0031(4)
C12 0.0173(6) 0.0198(6) 0.0214(5) -0.0014(4) 0.0050(4) -0.0037(5)
C13 0.0228(7) 0.0207(6) 0.0234(5) -0.0009(5) 0.0036(5) -0.0057(5)
S3 0.0291(2) 0.02266(17) 0.02159(13) -0.00507(12) 0.00434(13) -0.00291(15)
C70 0.0165(6) 0.0211(6) 0.0214(5) -0.0008(4) 0.0036(4) -0.0026(5)
O33 0.0172(5) 0.0352(7) 0.0250(5) -0.0004(5) 0.0032(4) 0.0020(5)
N32 0.0173(5) 0.0203(5) 0.0228(5) -0.0020(4) 0.0058(4) -0.0038(4)
C71 0.0186(6) 0.0234(6) 0.0257(6) -0.0006(5) 0.0048(5) 0.0011(5)
C72 0.0196(7) 0.0345(9) 0.0322(7) -0.0017(6) 0.0106(6) 0.0008(6)
C73 0.0294(9) 0.0312(8) 0.0260(6) -0.0088(6) 0.0126(6) -0.0056(7)
C69 0.0205(7) 0.0258(7) 0.0213(5) -0.0052(5) 0.0034(5) -0.0046(5)
C68 0.0257(7) 0.0298(8) 0.0184(5) -0.0006(5) 0.0021(5) -0.0068(6)
O32 0.0596(12) 0.0425(9) 0.0191(5) 0.0013(5) -0.0054(6) -0.0126(8)
N31 0.0219(6) 0.0250(6) 0.0184(4) 0.0010(4) 0.0013(4) -0.0044(5)
C67 0.0194(6) 0.0245(6) 0.0194(5) 0.0025(5) 0.0029(4) 0.0011(5)
C74 0.0258(7) 0.0213(6) 0.0182(5) 0.0004(4) 0.0075(5) -0.0003(5)
O34 0.0218(6) 0.0292(6) 0.0268(5) 0.0051(4) 0.0057(4) 0.0004(5)
C66 0.0200(6) 0.0281(7) 0.0184(5) -0.0011(5) 0.0039(4) 0.0032(5)
O31 0.0308(6) 0.0273(6) 0.0186(4) 0.0016(4) 0.0039(4) 0.0010(5)
N30 0.0336(8) 0.0276(7) 0.0196(5) -0.0011(4) 0.0035(5) 0.0098(6)
C65 0.0664736 0.037443 0.026426 -0.006637 0.00937746 0.0253727
C75 0.15678224 0.044909 0.043096 -0.010838 -0.01050212 0.06307697
C78 0.098697 0.098697 0.098697 0 0.00080961 0
C76 0.1019 0.1019 0.1019 0 0.00083588 0
C77 0.179123 0.179123 0.179123 0 0.00146934 0
C64 0.0808189 0.020713 0.019217 -0.001141 0.00485348 -0.00443721
O30 0.10435104 0.034501 0.016455 -0.001086 0.00781172 -0.00125287
N29 0.06036538 0.029749 0.019136 0.003068 -0.00294192 -0.01769024
C63 0.09689619 0.060846 0.037416 0.024223 -0.031802 -0.05774735
C79 0.082223 0.082223 0.082223 0 0.00067447 0
C80 0.07662045 0.168838 0.070457 0.034127 0.0052018 -0.04683447
C81 0.115944 0.115944 0.115944 0 0.00095108 0
C62 0.0356(10) 0.0388(10) 0.0208(6) 0.0067(6) -0.0018(6) -0.0193(8)
O29 0.0365(8) 0.0442(9) 0.0198(4) 0.0059(5) -0.0040(5) -0.0201(7)
N28 0.0278(7) 0.0380(8) 0.0156(4) 0.0012(5) 0.0008(4) -0.0119(6)
C61 0.0210(7) 0.0328(8) 0.0187(5) -0.0006(5) 0.0013(5) -0.0009(6)
C82 0.0302(9) 0.0277(8) 0.0274(6) -0.0022(6) 0.0016(6) 0.0021(7)
C60 0.0244(7) 0.0216(6) 0.0147(4) -0.0013(4) 0.0016(4) -0.0033(5)
O28 0.0267(6) 0.0253(5) 0.0187(4) 0.0025(4) -0.0010(4) 0.0027(5)
N27 0.0225(6) 0.0199(5) 0.0153(4) -0.0006(4) -0.0009(4) -0.0032(4)
C59 0.0189(6) 0.0189(6) 0.0191(5) 0.0002(4) -0.0011(4) -0.0031(5)
C83 0.0201(7) 0.0269(7) 0.0200(5) -0.0029(5) -0.0018(4) -0.0021(5)
C84 0.0229(7) 0.0260(7) 0.0295(7) -0.0055(6) 0.0012(5) -0.0015(6)
C85 0.03105632 0.037372 0.028173 -0.00547 0.00599191 -0.00479271
N33 0.03267036 0.036148 0.034745 -0.006816 0.00724678 -0.00958659
C86 0.05663251 0.047082 0.045937 -0.01472 0.02343004 -0.01769016
N34 0.10188282 0.052777 0.041912 -0.006544 0.02093611 -0.03304557
N35 0.07897502 0.056995 0.048974 -0.02048 0.022224 -0.04011265
C58 0.0207(6) 0.0222(6) 0.0164(4) -0.0002(4) -0.0012(4) -0.0018(5)
O27 0.0255(6) 0.0265(5) 0.0150(3) -0.0013(4) -0.0008(3) -0.0027(4)
N26 0.0244(6) 0.0211(5) 0.0188(4) -0.0015(4) -0.0032(4) -0.0037(5)
C57 0.0255(7) 0.0197(6) 0.0216(5) -0.0007(5) -0.0043(5) -0.0029(5)
C87 0.0300(9) 0.0195(6) 0.0331(7) 0.0023(6) -0.0089(6) -0.0033(6)
O35 0.0404(9) 0.0268(7) 0.0596(10) 0.0144(7) -0.0144(8) 0.0003(7)
C56 0.0249(7) 0.0192(6) 0.0196(5) 0.0007(4) -0.0016(5) -0.0035(5)
O26 0.0323(7) 0.0221(5) 0.0199(4) -0.0040(4) -0.0068(4) 0.0005(5)
N25 0.0246(6) 0.0228(6) 0.0178(4) 0.0028(4) -0.0006(4) -0.0031(5)
C55 0.0234(7) 0.0276(7) 0.0204(5) 0.0063(5) 0.0015(5) -0.0014(6)
C88 0.03492849 0.056076 0.025915 0.014223 0.01283515 0.01427919
C89 0.02940034 0.12496 0.032838 0.034363 0.01106401 0.00403775
O36 0.05571946 0.120251 0.062033 0.029001 0.01465138 -0.03114705
N36 0.075889 0.075889 0.075889 0 0.00062251 0
C54 0.0271(7) 0.0227(6) 0.0166(5) 0.0000(4) 0.0035(5) 0.0004(5)
O25 0.0357(8) 0.0314(6) 0.0181(4) 0.0051(4) -0.0024(4) -0.0043(6)
N24 0.0280(7) 0.0222(6) 0.0147(4) 0.0015(4) 0.0012(4) -0.0011(5)
C53 0.0292(8) 0.0208(6) 0.0145(4) 0.0021(4) -0.0008(4) -0.0008(5)
C90 0.0332(9) 0.0225(7) 0.0191(5) -0.0003(5) -0.0038(5) -0.0075(6)
C91 0.0303(9) 0.0297(8) 0.0243(6) 0.0053(6) -0.0034(6) -0.0095(7)
C92 0.03867352 0.073856 0.034399 -0.00996 0.005512 -0.02167997
C93 0.0507224 0.119923 0.03589 -0.000254 0.00409728 -0.04496257
C94 0.06903005 0.103681 0.060946 0.046079 -0.03298594 -0.05805005
C95 0.05673965 0.050491 0.117564 0.046225 -0.04794398 -0.02601493
C96 0.03884149 0.029625 0.071201 0.010963 -0.02304515 -0.00693383
C52 0.0240(7) 0.0209(6) 0.0122(4) 0.0013(4) -0.0008(4) -0.0037(5)
O24 0.0274(6) 0.0235(5) 0.0164(4) 0.0026(4) -0.0017(4) -0.0027(4)
N23 0.0230(6) 0.0211(5) 0.0157(4) -0.0001(4) -0.0002(4) -0.0011(5)
C51 0.0196(6) 0.0227(6) 0.0165(4) 0.0018(4) -0.0014(4) -0.0018(5)
C97 0.0221(7) 0.0264(7) 0.0244(6) -0.0007(5) -0.0034(5) -0.0011(6)
C98 0.0226(8) 0.0345(9) 0.0318(7) -0.0023(6) -0.0067(6) 0.0006(7)
O37 0.0237(7) 0.0441(9) 0.0526(9) 0.0039(7) -0.0110(6) -0.0072(7)
N37 0.0320(10) 0.0501(12) 0.0459(10) -0.0048(9) -0.0156(8) 0.0103(9)
C50 0.0183(6) 0.0246(6) 0.0148(4) -0.0011(4) -0.0003(4) -0.0032(5)
O23 0.0216(6) 0.0379(7) 0.0187(4) -0.0008(4) 0.0029(4) -0.0094(5)
N22 0.0193(5) 0.0186(5) 0.0167(4) -0.0004(4) 0.0002(4) -0.0016(4)
C49 0.0173(6) 0.0191(6) 0.0167(4) 0.0020(4) 0.0006(4) -0.0028(4)
C99 0.0206(7) 0.0206(6) 0.0252(6) 0.0070(5) 0.0007(5) -0.0041(5)
C100 0.0207(8) 0.0358(10) 0.0422(9) 0.0170(8) -0.0058(7) -0.0096(7)
C101 0.0305(9) 0.0224(7) 0.0376(8) 0.0118(6) -0.0016(7) -0.0031(6)
C48 0.0211(6) 0.0164(5) 0.0167(4) 0.0037(4) 0.0002(4) -0.0045(5)
O22 0.0267(6) 0.0196(5) 0.0194(4) 0.0024(4) -0.0023(4) -0.0031(4)
N21 0.0229(6) 0.0171(5) 0.0180(4) 0.0031(4) 0.0008(4) -0.0019(4)
C47 0.0175(6) 0.0180(5) 0.0192(5) 0.0004(4) 0.0004(4) -0.0002(4)
C102 0.0295(8) 0.0200(6) 0.0234(6) -0.0015(5) 0.0024(5) -0.0007(6)
S5 0.0259(2) 0.01908(16) 0.03520(19) -0.00409(14) -0.00489(15) 0.00333(15)
C46 0.0194(6) 0.0169(5) 0.0192(5) 0.0020(4) -0.0015(4) -0.0012(5)
O21 0.0234(6) 0.0240(5) 0.0195(4) 0.0053(4) -0.0023(4) 0.0017(4)
N20 0.0203(6) 0.0189(5) 0.0157(4) 0.0027(4) -0.0011(4) -0.0020(4)
C45 0.0180(6) 0.0183(5) 0.0190(5) 0.0028(4) 0.0004(4) -0.0029(5)
C104 0.0176(6) 0.0199(6) 0.0262(6) 0.0028(5) 0.0004(5) -0.0017(5)
C105 0.0236(7) 0.0258(7) 0.0215(5) 0.0034(5) -0.0020(5) -0.0069(6)
C106 0.0210(7) 0.0185(6) 0.0326(7) 0.0006(5) 0.0036(5) -0.0041(5)
N38 0.0223(6) 0.0252(6) 0.0340(6) 0.0026(5) 0.0066(5) -0.0020(5)
C107 0.0233(7) 0.0241(7) 0.0267(6) 0.0006(5) 0.0046(5) -0.0033(6)
N39 0.0268(8) 0.0345(8) 0.0310(6) 0.0082(6) 0.0085(6) 0.0016(6)
N40 0.0246(7) 0.0408(9) 0.0311(6) 0.0007(6) 0.0075(6) -0.0011(7)
C44 0.0217(6) 0.0209(6) 0.0176(5) 0.0012(4) 0.0011(4) -0.0052(5)
O20 0.0300(6) 0.0294(6) 0.0197(4) 0.0003(4) 0.0042(4) -0.0127(5)
N19 0.0210(6) 0.0202(5) 0.0203(4) 0.0017(4) 0.0004(4) -0.0018(4)
C43 0.0226(7) 0.0181(6) 0.0199(5) 0.0015(4) 0.0016(4) -0.0008(5)
C108 0.0311(9) 0.0182(6) 0.0266(6) 0.0037(5) -0.0026(6) -0.0050(6)
C109 0.0359(10) 0.0205(7) 0.0258(6) 0.0056(5) -0.0038(6) -0.0032(6)
C111 0.0472(14) 0.0353(11) 0.0494(12) 0.0209(9) -0.0087(10) -0.0103(10)
C110 0.0466(14) 0.0313(10) 0.0533(13) 0.0113(9) 0.0046(11) 0.0115(10)
C42 0.0228(6) 0.0154(5) 0.0170(4) -0.0004(4) 0.0023(4) -0.0018(5)
O19 0.0263(6) 0.0211(5) 0.0202(4) -0.0002(4) 0.0046(4) 0.0009(4)
N18 0.0224(6) 0.0203(5) 0.0175(4) 0.0002(4) 0.0032(4) -0.0027(5)
C112 0.02475354 0.044467 0.021053 -0.001609 0.00534052 0.00321069
C113 0.03218981 0.039888 0.034385 0.000478 0.00440592 0.00448977
C114 0.02340564 0.034129 0.028282 0.000128 -0.00230892 -0.00121791
C41 0.0219(7) 0.0220(6) 0.0192(5) -0.0006(4) 0.0004(4) -0.0016(5)
C40 0.0249(8) 0.0256(7) 0.0254(6) 0.0071(5) 0.0014(5) 0.0012(6)
O18 0.0443(10) 0.0517(11) 0.0393(7) 0.0271(8) -0.0094(7) -0.0145(9)
N17 0.0244(6) 0.0163(5) 0.0279(5) -0.0019(4) 0.0063(5) -0.0028(5)
C39 0.0320(9) 0.0206(7) 0.0354(8) -0.0044(6) 0.0168(7) -0.0023(6)
C38 0.0234(7) 0.0159(6) 0.0342(7) -0.0006(5) 0.0098(6) -0.0023(5)
O17 0.0499(10) 0.0218(6) 0.0390(7) -0.0016(5) 0.0170(7) -0.0125(6)
N16 0.0203(6) 0.0176(5) 0.0227(5) -0.0012(4) 0.0041(4) -0.0027(4)
C37 0.0164(6) 0.0153(5) 0.0209(5) 0.0007(4) 0.0002(4) -0.0007(4)
C115 0.0161(6) 0.0168(5) 0.0227(5) 0.0013(4) -0.0009(4) -0.0006(4)
C116 0.0248(8) 0.0220(7) 0.0319(7) -0.0046(6) 0.0067(6) 0.0025(6)
O38 0.0194(5) 0.0217(5) 0.0268(5) 0.0017(4) -0.0016(4) -0.0046(4)
C36 0.0170(6) 0.0170(5) 0.0224(5) -0.0007(4) 0.0001(4) -0.0014(4)
O16 0.0214(6) 0.0241(6) 0.0363(6) 0.0055(5) -0.0066(5) -0.0031(5)
N15 0.0252(7) 0.0178(5) 0.0247(5) -0.0034(4) 0.0034(5) -0.0034(5)
C117 0.05403682 0.036752 0.0632 0.009591 -0.00416242 0.00102064
C118 0.07474507 0.033813 0.067171 0.007791 -0.00154693 -0.00434694
C119 0.06480634 0.020209 0.04613 -0.000485 0.00974009 -0.01289754
C35 0.02822665 0.022923 0.023895 -0.003505 0.0034839 -0.00929844
C34 0.0297038 0.024277 0.025147 -0.006563 0.00460113 -0.00909053
O15 0.02910563 0.056078 0.024269 -0.008697 0.00805881 -0.01770475
N14 0.0259(7) 0.0231(6) 0.0220(5) -0.0057(4) 0.0057(4) -0.0072(5)
C33 0.0226(7) 0.0185(6) 0.0248(5) -0.0020(5) 0.0062(5) -0.0035(5)
C120 0.0247(8) 0.0270(7) 0.0288(6) -0.0037(6) 0.0056(6) -0.0004(6)
C121 0.03218437 0.031507 0.041515 -0.006156 0.00818728 0.0030734
C122 0.03442614 0.069003 0.048161 -0.010085 0.0081488 0.01169188
O39 0.02990848 0.085124 0.093109 -0.03208 -0.00031919 0.00016283
O40 0.05480968 0.083892 0.093155 -0.019764 -0.00136278 0.03299476
C32 0.0202(6) 0.0189(6) 0.0212(5) -0.0017(4) 0.0054(4) -0.0017(5)
O14 0.0292(6) 0.0250(6) 0.0198(4) 0.0025(4) 0.0071(4) 0.0020(5)
N13 0.0211(6) 0.0213(5) 0.0184(4) -0.0004(4) 0.0026(4) -0.0038(5)
C31 0.0218(7) 0.0191(6) 0.0194(5) -0.0026(4) 0.0020(4) -0.0031(5)
C123 0.0347(10) 0.0184(6) 0.0353(8) 0.0004(6) 0.0077(7) -0.0053(6)
C30 0.0222(6) 0.0170(5) 0.0175(5) 0.0012(4) 0.0020(4) -0.0017(5)
O13 0.0220(6) 0.0262(5) 0.0201(4) -0.0024(4) 0.0022(4) -0.0027(4)
N12 0.0237(6) 0.0187(5) 0.0175(4) -0.0004(4) 0.0008(4) -0.0032(4)
C29 0.0216(6) 0.0157(5) 0.0188(5) 0.0005(4) -0.0009(4) -0.0001(5)
C124 0.0249404 0.020712 0.023165 0.001099 -0.0030679 0.0020429
C125 0.0301096 0.028544 0.035151 0.011757 -0.0082264 -0.0002805
C126 0.0648064 0.085309 0.040791 0.004789 -0.0061852 0.0227995
C127 0.0384314 0.035827 0.055115 -0.008771 -0.0142224 0.0106047
C28 0.0199(6) 0.0189(6) 0.0174(4) 0.0023(4) 0.0016(4) -0.0009(5)
O12 0.0250(6) 0.0246(6) 0.0240(4) 0.0073(4) 0.0078(4) 0.0042(5)
N11 0.0200(6) 0.0194(5) 0.0171(4) 0.0022(4) 0.0027(4) -0.0001(4)
C27 0.0212(6) 0.0185(5) 0.0170(4) 0.0019(4) 0.0016(4) -0.0017(5)
C103 0.0229(7) 0.0215(6) 0.0204(5) 0.0024(4) 0.0017(5) 0.0030(5)
S6 0.0360(2) 0.02031(16) 0.01746(12) -0.00014(11) 0.00039(13) 0.00206(15)
C26 0.0218(6) 0.0223(6) 0.0152(4) 0.0009(4) 0.0023(4) 0.0003(5)
O11 0.0293(6) 0.0259(6) 0.0189(4) 0.0048(4) 0.0011(4) -0.0078(5)
N10 0.0201(6) 0.0233(6) 0.0162(4) 0.0021(4) 0.0020(4) -0.0025(5)
C25 0.0191(6) 0.0215(6) 0.0173(4) 0.0033(4) 0.0002(4) -0.0004(5)
C128 0.0245(7) 0.0275(7) 0.0210(5) 0.0021(5) -0.0008(5) -0.0057(6)
C24 0.0201(6) 0.0221(6) 0.0174(5) 0.0025(4) -0.0003(4) -0.0004(5)
O10 0.0250(6) 0.0322(6) 0.0171(4) 0.0050(4) 0.0020(4) 0.0030(5)
N9 0.0260(7) 0.0241(6) 0.0180(4) 0.0034(4) 0.0017(4) 0.0032(5)
C23 0.0264(8) 0.0244(7) 0.0241(6) 0.0022(5) 0.0039(5) 0.0039(6)
C129 0.0207(7) 0.0226(7) 0.0339(7) 0.0002(6) 0.0013(6) 0.0014(5)
C130 0.0337(11) 0.0250(8) 0.0480(11) -0.0039(8) -0.0060(8) -0.0032(7)
O41 0.0224(6) 0.0250(6) 0.0302(5) 0.0012(4) -0.0020(4) -0.0004(5)
C22 0.0291(8) 0.0254(7) 0.0230(6) 0.0019(5) 0.0084(5) 0.0044(6)
O9 0.0613(13) 0.0351(8) 0.0426(8) -0.0038(7) 0.0313(8) -0.0077(8)
N8 0.0193(6) 0.0244(6) 0.0229(5) 0.0049(4) 0.0015(4) 0.0042(5)
C21 0.0186071 0.033536 0.028429 0.009916 0.0011752 0.0003403
C131 0.0345(11) 0.0447(12) 0.0290(7) 0.0064(7) -0.0038(7) -0.0126(9)
C132 0.1238498 0.083145 0.048275 0.012232 -0.0213683 -0.0733902
C133 0.1038619 0.075875 0.074688 -0.002363 0.0005417 -0.0317873
C134 0.096859 0.096859 0.096859 0 0.0007945 0
C135 0.094441 0.070708 0.088724 0.003312 0.0029467 -0.0134044
O42 0.0935402 0.06814 0.166106 -0.000044 -0.0178798 -0.0043692
C136 0.0946548 0.068482 0.10569 -0.010889 0.0236672 -0.011057
C137 0.0814435 0.077236 0.077496 -0.01355 -0.0028532 -0.00506
C20 0.0192(7) 0.0337(8) 0.0210(5) 0.0097(5) 0.0043(5) 0.0038(6)
O8 0.0206(7) 0.0673(13) 0.0462(8) 0.0333(9) 0.0097(6) 0.0072(7)
N7 0.0176(6) 0.0235(6) 0.0258(5) 0.0082(4) 0.0026(4) 0.0019(5)
C19 0.0227(8) 0.0282(8) 0.0362(8) 0.0163(6) 0.0060(6) 0.0019(6)
C138 0.0337(10) 0.0285(9) 0.0506(11) 0.0175(8) 0.0110(9) 0.0090(8)
C139 0.061(2) 0.0228(9) 0.096(3) -0.0110(12) 0.0317(19) -0.0065(11)
O43 0.0230(6) 0.0400(8) 0.0354(6) 0.0124(6) 0.0064(5) 0.0080(6)
C18 0.0232(8) 0.0506(13) 0.0328(8) 0.0207(8) 0.0030(6) 0.0033(8)
O7 0.0449(11) 0.0654(14) 0.0388(8) 0.0317(9) 0.0034(7) 0.0054(10)
N6 0.0196(7) 0.0481(10) 0.0263(6) 0.0108(6) 0.0014(5) 0.0002(6)
C17 0.0236(8) 0.0688(16) 0.0221(6) -0.0012(8) 0.0055(6) 0.0064(9)
C16 0.0209(7) 0.0361(9) 0.0210(5) 0.0049(5) 0.0027(5) 0.0028(6)
O6 0.0273(7) 0.0407(8) 0.0228(5) -0.0057(5) -0.0020(4) 0.0058(6)
N5 0.0222(6) 0.0347(7) 0.0176(4) 0.0027(5) 0.0028(4) -0.0051(6)
C15 0.0189(6) 0.0243(6) 0.0204(5) -0.0001(5) 0.0015(4) -0.0029(5)
C14 0.0251(7) 0.0256(7) 0.0215(5) -0.0018(5) 0.0041(5) -0.0036(6)
S4 0.02374(19) 0.02322(17) 0.02734(16) -0.00057(13) -0.00177(13) -0.00723(15)
C140 0.0226(7) 0.0265(7) 0.0233(5) -0.0009(5) 0.0019(5) -0.0013(6)
O44 0.0242(7) 0.0326(7) 0.0373(6) 0.0085(5) 0.0005(5) 0.0020(5)
N41 0.0256(7) 0.0193(6) 0.0394(7) -0.0042(5) 0.0107(6) -0.0021(5)
C141 0.0287(8) 0.0206(6) 0.0325(7) -0.0014(6) 0.0098(6) -0.0004(6)
C199 0.0466(13) 0.0183(7) 0.0394(9) -0.0039(6) 0.0062(8) -0.0034(7)
C202 0.0583(17) 0.0362(11) 0.0353(9) -0.0082(8) 0.0118(10) 0.0028(11)
C200 0.0449(13) 0.0275(9) 0.0377(9) -0.0021(7) -0.0009(8) -0.0075(8)
C201 0.079(3) 0.0406(14) 0.0433(12) 0.0033(10) -0.0128(13) -0.0178(15)
C142 0.0211(7) 0.0274(8) 0.0361(7) -0.0042(6) 0.0086(6) -0.0038(6)
O45 0.0331(8) 0.0303(7) 0.0377(7) -0.0002(5) 0.0153(6) 0.0022(6)
N42 0.0245(8) 0.0323(8) 0.0415(8) 0.0021(7) 0.0105(6) -0.0032(6)
C143 0.0212(8) 0.0344(9) 0.0423(9) 0.0083(8) 0.0052(7) -0.0011(7)
C195 0.027676 0.068903 0.037292 -0.002399 0.0009369 -0.0015706
C198 0.045885 0.158885 0.037748 0.010818 0.0038805 -0.008533
C196 0.0408586 0.072673 0.073565 -0.034879 -0.016253 0.0089506
C197 0.0489105 0.126709 0.066884 -0.05044 -0.0161338 0.0132048
C144 0.0227(8) 0.0321(9) 0.0398(8) 0.0087(7) 0.0038(7) -0.0014(7)
O46 0.0279(8) 0.0380(9) 0.0722(12) -0.0049(9) -0.0034(8) 0.0003(7)
N43 0.0207(7) 0.0371(9) 0.0514(10) 0.0075(8) 0.0077(7) -0.0019(6)
C145 0.0268(10) 0.0495(14) 0.0480(11) 0.0102(10) 0.0056(8) -0.0062(9)
C191 0.0332(12) 0.072(2) 0.0511(13) 0.0206(14) -0.0039(10) -0.0190(13)
C194 0.061(2) 0.160(6) 0.0383(13) 0.002(2) -0.0005(13) -0.027(3)
C192 0.0447(16) 0.065(2) 0.079(2) 0.0431(19) -0.0170(15) -0.0153(15)
C193 0.068(3) 0.109(4) 0.120(4) 0.069(4) -0.044(3) -0.040(3)
C146 0.0230(9) 0.0358(10) 0.0575(13) 0.0082(9) 0.0015(8) -0.0052(8)
O47 0.0292(8) 0.0480(11) 0.0644(11) 0.0122(9) 0.0142(8) -0.0062(8)
N44 0.0271(9) 0.0430(11) 0.0732(15) 0.0203(11) 0.0007(10) -0.0051(8)
C190 0.0493(18) 0.0446(15) 0.086(2) 0.0022(16) 0.0058(17) -0.0180(14)
C189 0.0772894 0.057152 0.096784 0.019885 -0.0269302 -0.0334478
C188 0.0679414 0.059859 0.096502 0.037248 0.0097783 -0.0220407
C147 0.0334(12) 0.0510(15) 0.0631(16) 0.0204(13) 0.0058(11) -0.0107(11)
C148 0.0246(10) 0.0592(17) 0.084(2) 0.0243(17) 0.0024(12) -0.0110(11)
O48 0.0424(13) 0.090(2) 0.0839(18) 0.0144(17) 0.0223(13) -0.0025(14)
N45 0.0302(11) 0.0546(15) 0.0754(16) 0.0186(13) -0.0041(11) -0.0120(10)
C149 0.0296(13) 0.0538(19) 0.139(4) 0.027(2) -0.033(2) -0.0114(13)
C150 0.0265(12) 0.060(2) 0.101(3) 0.0292(19) -0.0150(14) -0.0109(12)
O49 0.0372(12) 0.0606(17) 0.160(3) 0.031(2) -0.0429(18) -0.0125(12)
N46 0.0283(10) 0.0526(14) 0.095(2) 0.0305(15) -0.0132(12) -0.0137(10)
C151 0.0299(13) 0.0589(19) 0.103(3) 0.024(2) -0.0124(16) -0.0093(13)
C187 0.064(3) 0.076(3) 0.099(3) -0.005(3) 0.005(3) -0.005(2)
C152 0.0283(12) 0.057(2) 0.130(4) 0.046(2) -0.0043(17) -0.0112(12)
O50 0.092(3) 0.0567(18) 0.139(3) 0.040(2) -0.021(3) -0.0057(18)
N47 0.0223(9) 0.0580(16) 0.091(2) 0.0276(16) 0.0039(11) -0.0031(10)
C153 0.0208(11) 0.100(3) 0.129(4) 0.076(3) -0.0028(16) -0.0109(15)
C185 0.084168 0.084168 0.084168 0 0.0006904 0
C186 0.097813 0.097813 0.097813 0 0.0008024 0
O64 0.087527 0.087527 0.087527 0 0.000718 0
C154 0.0298(12) 0.0593(19) 0.0761(19) 0.0239(16) -0.0005(12) -0.0125(12)
O51 0.066(2) 0.088(3) 0.130(3) 0.030(2) -0.001(2) -0.038(2)
N48 0.0234(9) 0.0622(16) 0.0688(15) 0.0210(13) 0.0032(9) -0.0078(10)
C155 0.0205(9) 0.0554(16) 0.0613(14) 0.0081(12) -0.0032(9) -0.0033(9)
C156 0.0293(11) 0.0543(15) 0.0514(12) 0.0072(11) 0.0066(9) -0.0135(10)
S1 0.0281(3) 0.0706(5) 0.0513(3) 0.0011(3) 0.0130(2) -0.0072(3)
C157 0.0244(10) 0.0578(17) 0.0747(19) 0.0019(15) -0.0086(11) 0.0009(11)
O52 0.0345(11) 0.0807(19) 0.0728(15) -0.0028(14) -0.0149(10) 0.0137(12)
N49 0.0285(10) 0.0555(15) 0.0769(17) -0.0097(13) -0.0066(11) -0.0025(10)
C184 0.050(2) 0.059(2) 0.098(3) 0.014(2) 0.010(2) 0.0031(17)
C183 0.064(3) 0.049(2) 0.172(6) -0.007(3) 0.045(3) 0.0098(19)
C182 0.075(3) 0.067(3) 0.088(3) -0.022(2) -0.002(2) -0.016(2)
C158 0.0362(15) 0.062(2) 0.083(2) -0.0140(18) 0.0002(15) -0.0123(14)
C159 0.0283(11) 0.0680(19) 0.0513(13) -0.0175(13) -0.0058(9) -0.0008(12)
O53 0.0292(9) 0.0703(15) 0.0528(10) -0.0122(10) -0.0055(8) -0.0054(9)
N50 0.0482(15) 0.0604(17) 0.0737(17) -0.0164(14) -0.0301(14) 0.0086(13)
C160 0.0513(19) 0.069(2) 0.080(2) -0.0191(19) -0.0338(18) 0.0218(18)
C161 0.0468(15) 0.0467(14) 0.0551(13) -0.0077(11) -0.0175(12) 0.0182(12)
O54 0.0669(18) 0.0453(13) 0.0915(19) 0.0024(12) -0.0165(15) 0.0180(13)
N51 0.0440(11) 0.0369(10) 0.0337(7) -0.0084(7) -0.0059(7) 0.0129(8)
C162 0.0429(12) 0.0456(12) 0.0262(7) -0.0083(7) 0.0009(7) 0.0130(10)
C180 0.0550389 0.055879 0.037539 -0.016116 0.0002539 0.0092235
C181 0.0418813 0.048833 0.047891 -0.012963 0.0019118 0.0053365
O62 0.0620654 0.041302 0.088995 -0.006184 -0.0010599 0.0051661
O63 0.057483 0.045512 0.077132 -0.015592 0.0105504 0.0064829
C163 0.0322(9) 0.0317(8) 0.0241(6) -0.0027(6) 0.0059(6) 0.0041(7)
O55 0.0349(8) 0.0395(8) 0.0334(6) -0.0043(6) 0.0167(6) 0.0003(6)
N52 0.0246(7) 0.0285(7) 0.0285(6) -0.0058(5) 0.0044(5) 0.0005(6)
C164 0.0192(7) 0.0240(7) 0.0309(6) -0.0042(5) 0.0049(5) -0.0003(5)
C173 0.0294(9) 0.0340(9) 0.0273(7) -0.0019(6) 0.0093(6) -0.0045(7)
C174 0.0245(8) 0.0275(8) 0.0287(6) 0.0005(6) 0.0024(6) -0.0040(6)
C175 0.0305(10) 0.0295(8) 0.0377(8) -0.0065(7) 0.0007(7) -0.0028(7)
C176 0.0324(10) 0.0277(8) 0.0402(9) -0.0074(7) -0.0043(7) -0.0026(7)
C177 0.0297(9) 0.0246(7) 0.0319(7) 0.0005(6) 0.0015(6) -0.0010(6)
O61 0.0332(8) 0.0292(7) 0.0459(8) -0.0026(6) 0.0013(6) 0.0043(6)
C178 0.0287(9) 0.0296(8) 0.0309(7) -0.0013(6) -0.0017(6) -0.0032(7)
C179 0.0299(9) 0.0288(8) 0.0276(6) -0.0027(6) 0.0015(6) -0.0058(7)
C165 0.0184(7) 0.0291(8) 0.0329(7) -0.0071(6) 0.0081(5) -0.0023(6)
O56 0.0236(6) 0.0355(7) 0.0371(6) -0.0045(6) 0.0118(5) -0.0006(6)
N53 0.0167(6) 0.0322(8) 0.0371(7) -0.0081(6) 0.0025(5) 0.0023(5)
C166 0.0175(7) 0.0361(10) 0.0432(9) -0.0160(8) -0.0029(6) 0.0045(6)
C172 0.0357(12) 0.0576(15) 0.0364(9) -0.0130(10) -0.0082(8) 0.0172(11)
C167 0.0181(7) 0.0340(9) 0.0373(8) -0.0116(7) -0.0023(6) 0.0063(6)
O57 0.0186(6) 0.0454(9) 0.0568(9) -0.0249(8) -0.0071(6) 0.0089(6)
N54 0.0170(6) 0.0322(8) 0.0392(7) -0.0088(6) 0.0014(5) 0.0032(5)
C168 0.0159(7) 0.0313(8) 0.0457(9) -0.0098(7) -0.0033(6) 0.0045(6)
C170 0.0196966 0.038736 0.065789 -0.00236 -0.0044272 -0.0001704
C171 0.0319698 0.073017 0.060958 0.008107 -0.0005429 -0.0044993
O60 0.0528689 0.144595 0.073964 0.014636 0.0127633 0.0153075
N55 0.0598808 0.084852 0.084788 0.028914 -0.013864 0.0141847
C169 0.0204(8) 0.0318(9) 0.0503(11) -0.0122(8) 0.0020(7) 0.0024(7)
O58 0.0262(7) 0.0406(8) 0.0411(7) -0.0145(7) 0.0062(6) -0.0007(6)
O59 0.0412(10) 0.0394(9) 0.0469(9) -0.0057(7) -0.0157(7) -0.0069(8)

loop_
_atom_type_symbol
_atom_type_description
_atom_type_scat_dispersion_real
_atom_type_scat_dispersion_imag
_atom_type_scat_source
C C 0 0 'Hirshfeld partitioning of a quantum chemical wavefunction from ELMOs.'
H H 0 0 'Hirshfeld partitioning of a quantum chemical wavefunction from ELMOs.'
N N 0 0 'Hirshfeld partitioning of a quantum chemical wavefunction from ELMOs.'
O O 0 0 'Hirshfeld partitioning of a quantum chemical wavefunction from ELMOs.'
S S 0 0 'Hirshfeld partitioning of a quantum chemical wavefunction from ELMOs.'

loop_
_geom_angle_atom_site_label_1
_geom_angle_atom_site_label_2
_geom_angle_atom_site_label_3
_geom_angle
_geom_angle_publ_flag
S2 S1 C156 101.03(12) yes
S3 S4 C14 105.14(7) yes
S5 S6 C103 103.12(6) yes
S6 S5 C102 103.85(7) yes
S4 S3 C13 103.54(6) yes
S1 S2 C1 102.69(8) yes
S2 C1 C2 114.67(13) yes
S3 C13 C12 113.69(11) yes
S5 C102 C47 114.83(12) yes
S6 C103 C27 112.62(12) yes
S4 C14 C15 114.41(11) yes
S1 C156 C155 114.0(2) yes
S2 C1 H314 96(2) yes
S2 C1 H315 104(3) yes
S3 C13 H310 111.6(19) yes
S3 C13 H309 109.18(14) yes
S5 C102 H107 104.7(19) yes
S5 C102 H106 110(3) yes
S6 C103 H105 101.2(14) yes
S6 C103 H104 112.2(18) yes
S4 C14 H308 100(2) yes
S4 C14 H307 107.8(19) yes
S1 C156 H214 109(2) yes
S1 C156 H213 112(2) yes
O39 C122 O40 123.3253 yes
O62 C181 O63 123.453 yes
O58 C169 O59 125.7(3) yes
O2 C5 N2 124.9(3) yes
O1 C3 N1 122.67(19) yes
O5 C11 N4 122.65(16) yes
O33 C70 N32 122.72(14) yes
O32 C68 N31 123.50(18) yes
O31 C66 N30 123.92(16) yes
O30 C64 N29 122.36423 yes
O29 C62 N28 122.29(19) yes
O28 C60 N27 122.99(14) yes
O27 C58 N26 122.20(15) yes
O26 C56 N25 122.02(17) yes
O36 C89 N36 123.69938 yes
O25 C54 N24 122.92(15) yes
O24 C52 N23 123.13(14) yes
O37 C98 N37 124.1(2) yes
O23 C50 N22 122.47(15) yes
O22 C48 N21 122.31(14) yes
O21 C46 N20 122.56(14) yes
O20 C44 N19 122.51(15) yes
O19 C42 N18 119.30(14) yes
O18 C40 N17 122.56(19) yes
O17 C38 N16 124.30(17) yes
O16 C36 N15 121.86(16) yes
O15 C34 N14 122.89(6) yes
O14 C32 N13 122.14(14) yes
O13 C30 N12 122.20(16) yes
O12 C28 N11 121.68(14) yes
O11 C26 N10 123.33(14) yes
O10 C24 N9 122.26(16) yes
O9 C22 N8 122.0(2) yes
O8 C20 N7 123.47(16) yes
O7 C18 N6 125.1(3) yes
O6 C16 N5 122.23(18) yes
O44 C140 N41 124.70(19) yes
O45 C142 N42 123.35(18) yes
O46 C144 N43 124.2(2) yes
O47 C146 N44 122.7(3) yes
O48 C148 N45 119.8(3) yes
O49 C150 N46 123.7(4) yes
O50 C152 N47 126.1(5) yes
O51 C154 N48 126.4(4) yes
O52 C157 N49 126.2(4) yes
O53 C159 N50 125.0(4) yes
O54 C161 N51 124.2(4) yes
O55 C163 N52 124.28(18) yes
O56 C165 N53 124.88(19) yes
O57 C167 N54 124.61(19) yes
O60 C171 N55 124.5875 yes
O3 C7 C6 108.3(2) yes
O3 C7 C8 111.51(19) yes
O2 C5 C6 119.1(3) yes
O4 C9 C4 111.252342 yes
O4 C9 C10 109.709179 yes
O1 C3 C4 122.65(15) yes
O5 C11 C2 119.84(16) yes
O33 C70 C12 121.82(14) yes
O32 C68 C69 118.77(17) yes
O34 C74 C67 108.47(11) yes
O31 C66 C67 121.83(16) yes
O30 C64 C65 119.719002 yes
O29 C62 C63 119.74(18) yes
O28 C60 C61 120.18(16) yes
O27 C58 C59 120.60(15) yes
O35 C87 C57 108.47(17) yes
O26 C56 C57 122.33(16) yes
O36 C89 C88 119.326395 yes
O25 C54 C55 119.82(17) yes
O24 C52 C53 121.09(15) yes
O37 C98 C97 120.27(18) yes
O23 C50 C51 119.00(14) yes
O22 C48 C49 121.16(14) yes
O21 C46 C47 121.12(15) yes
O20 C44 C45 118.68(14) yes
O19 C42 C43 119.81(15) yes
O18 C40 C41 119.29(19) yes
O17 C38 C39 118.70(16) yes
O38 C115 C37 108.49(12) yes
O38 C115 C116 110.63(14) yes
O16 C36 C37 119.49(14) yes
O15 C34 C35 121.437843 yes
O39 C122 C121 118.746762 yes
O40 C122 C121 117.927336 yes
O14 C32 C33 120.10(15) yes
O13 C30 C31 120.41(14) yes
O12 C28 C29 120.85(15) yes
O11 C26 C27 119.29(15) yes
O10 C24 C25 120.01(15) yes
O41 C129 C23 107.67(15) yes
O41 C129 C130 110.86(17) yes
O9 C22 C23 119.76(18) yes
O42 C135 C134 115.91397 yes
O42 C135 C136 120.58026 yes
O8 C20 C21 120.21(15) yes
O43 C138 C19 110.73(19) yes
O43 C138 C139 110.0(2) yes
O7 C18 C19 117.6(3) yes
O6 C16 C17 119.07(17) yes
O44 C140 C15 120.81(17) yes
O45 C142 C141 122.18(18) yes
O46 C144 C143 119.9(2) yes
O47 C146 C145 121.9(2) yes
O48 C148 C147 120.7(3) yes
O49 C150 C149 120.0(3) yes
O50 C152 C151 114.8(6) yes
O64 C185 C153 106.5(2) yes
O64 C185 C186 110.46796 yes
O51 C154 C153 119.4(4) yes
O52 C157 C155 118.8(3) yes
O53 C159 C158 122.6(3) yes
O54 C161 C160 117.5(3) yes
O62 C181 C180 119.04485 yes
O63 C181 C180 117.49593 yes
O55 C163 C162 119.61(18) yes
O61 C177 C176 119.40(19) yes
O61 C177 C178 121.0(2) yes
O56 C165 C164 122.6(2) yes
O57 C167 C166 118.63(18) yes
O60 C171 C170 118.70026 yes
O58 C169 C168 119.2(2) yes
O59 C169 C168 115.1(2) yes
O3 C7 H8 106.5(2) yes
O4 C9 H15 107.9132603 yes
O34 C74 H27 106.7(15) yes
O34 C74 H28 113(3) yes
O35 C87 H70 112(2) yes
O35 C87 H71 107.3(14) yes
O38 C115 H148 113.3(19) yes
O41 C129 H191 121(4) yes
O43 C138 H207 113(2) yes
O64 C185 H255 109.217151 yes
N33 C86 N34 121.93853336 yes
N33 C86 N35 116.39871256 yes
N34 C86 N35 121.61599108 yes
N38 C107 N39 121.24(17) yes
N38 C107 N40 119.12(19) yes
N39 C107 N40 119.64(17) yes
N3 C6 C7 110.3(2) yes
N3 C6 C5 105.3(2) yes
N2 C5 C6 115.8(2) yes
N2 C4 C9 109.02(8) yes
N2 C4 C3 109.91(12) yes
N1 C3 C4 114.67(18) yes
N1 C2 C1 111.74(16) yes
N1 C2 C11 106.89(16) yes
N4 C11 C2 117.49(17) yes
N4 C12 C13 109.80(13) yes
N4 C12 C70 111.29(13) yes
N32 C70 C12 115.43(14) yes
N32 C71 C72 103.02(14) yes
N32 C69 C73 103.63(15) yes
N32 C69 C68 113.39(13) yes
N31 C68 C69 117.68(14) yes
N31 C67 C74 111.54(14) yes
N31 C67 C66 107.18(12) yes
N30 C66 C67 114.24(13) yes
N30 C65 C75 108.18(6) yes
N30 C65 C64 112.09(7) yes
N29 C64 C65 117.916763115 yes
N29 C63 C62 110.79(8) yes
N28 C62 C63 117.96(14) yes
N28 C61 C82 110.85(14) yes
N28 C61 C60 111.17(16) yes
N27 C60 C61 116.82(13) yes
N27 C59 C83 109.70(12) yes
N27 C59 C58 112.26(13) yes
N33 C85 C84 110.01(7) yes
N26 C58 C59 117.13(12) yes
N26 C57 C87 111.24(13) yes
N26 C57 C56 110.88(14) yes
N25 C56 C57 115.65(13) yes
N25 C55 C88 110.68(11) yes
N25 C55 C54 110.73(15) yes
N36 C89 C88 116.970109787 yes
N24 C54 C55 117.22(14) yes
N24 C53 C90 107.69(12) yes
N24 C53 C52 110.03(13) yes
N23 C52 C53 115.77(12) yes
N23 C51 C97 110.42(12) yes
N23 C51 C50 111.49(14) yes
N37 C98 C97 115.6(2) yes
N22 C50 C51 118.52(12) yes
N22 C49 C99 111.16(11) yes
N22 C49 C48 110.52(12) yes
N21 C48 C49 116.51(12) yes
N21 C47 C102 107.19(12) yes
N21 C47 C46 112.06(13) yes
N20 C46 C47 116.31(12) yes
N20 C45 C104 109.75(12) yes
N20 C45 C44 113.61(13) yes
N38 C106 C105 110.48(16) yes
N19 C44 C45 118.80(12) yes
N19 C43 C108 111.81(13) yes
N19 C43 C42 114.50(13) yes
N18 C42 C43 120.88(12) yes
N18 C112 C113 103.43(6) yes
N18 C41 C114 103.83(11) yes
N18 C41 C40 113.97(14) yes
N17 C40 C41 118.12(14) yes
N17 C39 C38 115.21(14) yes
N16 C38 C39 116.97(15) yes
N16 C37 C115 108.96(12) yes
N16 C37 C36 109.60(13) yes
N15 C36 C37 118.42(15) yes
N15 C117 C118 103.17(6) yes
N15 C35 C119 105.10(6) yes
N15 C35 C34 111.89(6) yes
N14 C34 C35 115.38(6) yes
N14 C33 C120 111.33(13) yes
N14 C33 C32 113.00(15) yes
N13 C32 C33 117.76(13) yes
N13 C31 C123 111.01(13) yes
N13 C31 C30 111.63(13) yes
N12 C30 C31 117.34(13) yes
N12 C29 C124 110.34(10) yes
N12 C29 C28 111.48(13) yes
N11 C28 C29 117.47(13) yes
N11 C27 C103 111.64(12) yes
N11 C27 C26 112.47(13) yes
N10 C26 C27 117.38(12) yes
N10 C25 C128 108.65(12) yes
N10 C25 C24 110.69(13) yes
N9 C24 C25 117.73(12) yes
N9 C23 C129 111.75(14) yes
N9 C23 C22 111.27(15) yes
N8 C22 C23 118.28(14) yes
N8 C21 C131 108.21(10) yes
N8 C21 C20 112.02(9) yes
N7 C20 C21 116.31(12) yes
N7 C19 C138 112.01(15) yes
N7 C19 C18 114.63(18) yes
N6 C18 C19 116.89(16) yes
N6 C17 C16 114.90(17) yes
N5 C16 C17 118.67(18) yes
N5 C15 C14 110.89(14) yes
N5 C15 C140 108.92(15) yes
N41 C140 C15 114.46(16) yes
N41 C141 C199 111.99(17) yes
N41 C141 C142 109.36(15) yes
N42 C142 C141 114.44(18) yes
N42 C143 C195 112.04(16) yes
N42 C143 C144 106.45(19) yes
N43 C144 C143 115.8(2) yes
N43 C145 C191 112.2(2) yes
N43 C145 C146 107.6(2) yes
N44 C146 C145 115.3(3) yes
N44 C190 C189 102.6(3) yes
N44 C147 C188 103.6(3) yes
N44 C147 C148 112.1(3) yes
N45 C148 C147 119.6(3) yes
N45 C149 C150 111.4(3) yes
N46 C150 C149 116.3(3) yes
N46 C151 C187 110.9(4) yes
N46 C151 C152 110.6(4) yes
N47 C152 C151 119.1(4) yes
N47 C153 C185 109.6(2) yes
N47 C153 C154 110.5(3) yes
N48 C154 C153 114.1(4) yes
N48 C155 C156 108.6(3) yes
N48 C155 C157 111.1(2) yes
N49 C157 C155 114.9(3) yes
N49 C184 C183 102.2(4) yes
N49 C158 C182 101.9(4) yes
N49 C158 C159 111.6(3) yes
N50 C159 C158 112.4(3) yes
N50 C160 C161 115.3(3) yes
N51 C161 C160 118.3(4) yes
N51 C162 C180 113.7(2) yes
N51 C162 C163 113.36(17) yes
N52 C163 C162 116.1(2) yes
N52 C164 C173 112.80(16) yes
N52 C164 C165 108.33(16) yes
N53 C165 C164 112.47(15) yes
N53 C166 C172 108.56(18) yes
N53 C166 C167 114.43(16) yes
N54 C167 C166 116.70(17) yes
N54 C168 C170 108.74(15) yes
N54 C168 C169 113.56(19) yes
N55 C171 C170 116.70444449 yes
N3 C6 H9 116(3) yes
N2 C4 H16 120(2) yes
N1 C2 H313 105(2) yes
N4 C12 H311 113(3) yes
N32 C71 H22 109.7(19) yes
N32 C71 H23 118(3) yes
N32 C69 H24 121.6(19) yes
N31 C67 H29 111.6(14) yes
N30 C65 H40 107.78(7) yes
N29 C63 H49 111.6691644409 yes
N28 C61 H54 121(3) yes
N27 C59 H67 115.2(17) yes
N33 C85 H61 109.5234823747 yes
N33 C85 H62 109.6348394905 yes
N26 C57 H72 109.0(19) yes
N25 C55 H78 110.2(19) yes
N24 C53 H87 111.8(16) yes
N23 C51 H93 111.3(17) yes
N22 C49 H102 104.4(19) yes
N21 C47 H108 109(2) yes
N20 C45 H121 107.3(15) yes
N38 C106 H115 108.8(16) yes
N38 C106 H116 107(2) yes
N19 C43 H132 103(2) yes
N18 C112 H137 111.04(6) yes
N18 C112 H138 110.87(6) yes
N18 C41 H139 114(2) yes
N17 C39 H142 113(2) yes
N17 C39 H141 108(4) yes
N16 C37 H149 109.2(17) yes
N15 C117 H155 111.01(6) yes
N15 C117 H154 111.24(5) yes
N15 C35 H156 109.99(6) yes
N14 C33 H162 101(2) yes
N13 C31 H167 112(2) yes
N12 C29 H178 104.2(18) yes
N11 C27 H180 107(2) yes
N10 C25 H185 104.8(14) yes
N9 C23 H192 107(3) yes
N8 C21 H201 108.26(6) yes
N7 C19 H208 111.7(16) yes
N6 C17 H211 111(3) yes
N5 C15 H306 108(2) yes
N41 C141 H304 109.3(17) yes
N42 C143 H293 115(2) yes
N43 C145 H282 109(3) yes
N44 C190 H266 94(4) yes
N44 C190 H267 111(3) yes
N44 C147 H272 117(3) yes
N45 C149 H264 124(5) yes
N45 C149 H263 99(3) yes
N46 C151 H261 106.7(3) yes
N48 C155 H249 123(2) yes
N49 C184 H242 113(3) yes
N49 C184 H243 91(4) yes
N49 C158 H248 105(2) yes
N50 C160 H240 116(4) yes
N50 C160 H239 113(3) yes
N51 C162 H237 108(2) yes
N52 C164 H233 102.9(16) yes
N53 C166 H224 99(3) yes
C7 O3 H4 113.0(4) yes
C9 O4 H11 108.84230125022 yes
C74 O34 H26 108.77(12) yes
C87 O35 H69 99(2) yes
C115 O38 H144 115.9(16) yes
C129 O41 H187 114(3) yes
C135 O42 H194 110.2076705982 yes
C138 O43 H203 110.26(18) yes
C185 O64 H251 112.8005103345 yes
C177 O61 H226 103(2) yes
C5 N2 C4 118.48(18) yes
C3 N1 C2 123.02(19) yes
C11 N4 C12 120.04(15) yes
C70 N32 C71 127.40(13) yes
C70 N32 C69 119.67(15) yes
C71 N32 C69 111.58(13) yes
C68 N31 C67 122.13(14) yes
C66 N30 C65 120.79(12) yes
C64 N29 C63 119.14961525781 yes
C62 N28 C61 119.04(14) yes
C60 N27 C59 119.80(12) yes
C85 N33 C86 122.01430261071 yes
C58 N26 C57 118.90(13) yes
C56 N25 C55 120.22(13) yes
C54 N24 C53 121.49(13) yes
C52 N23 C51 118.54(12) yes
C50 N22 C49 118.87(11) yes
C48 N21 C47 120.44(12) yes
C46 N20 C45 120.31(12) yes
C106 N38 C107 126.10(17) yes
C44 N19 C43 119.65(12) yes
C42 N18 C112 127.76(11) yes
C42 N18 C41 119.12(12) yes
C112 N18 C41 111.85(12) yes
C40 N17 C39 122.56(16) yes
C38 N16 C37 122.62(14) yes
C36 N15 C117 126.10(13) yes
C36 N15 C35 120.59(14) yes
C117 N15 C35 112.32(10) yes
C34 N14 C33 119.56(12) yes
C32 N13 C31 119.54(12) yes
C30 N12 C29 120.22(12) yes
C28 N11 C27 117.27(12) yes
C26 N10 C25 121.14(12) yes
C24 N9 C23 116.75(13) yes
C22 N8 C21 120.56(13) yes
C20 N7 C19 121.81(15) yes
C18 N6 C17 121.17(19) yes
C16 N5 C15 120.65(16) yes
C140 N41 C141 122.30(18) yes
C142 N42 C143 123.18(19) yes
C144 N43 C145 121.4(2) yes
C146 N44 C190 126.2(3) yes
C146 N44 C147 120.0(3) yes
C190 N44 C147 111.6(3) yes
C148 N45 C149 124.3(4) yes
C150 N46 C151 123.5(3) yes
C152 N47 C153 121.7(4) yes
C154 N48 C155 117.0(3) yes
C157 N49 C184 128.4(4) yes
C157 N49 C158 119.0(3) yes
C184 N49 C158 112.5(3) yes
C159 N50 C160 118.9(3) yes
C161 N51 C162 122.2(3) yes
C163 N52 C164 122.27(18) yes
C165 N53 C166 122.41(18) yes
C167 N54 C168 123.71(17) yes
C6 N3 H1 109.87(11) yes
C6 N3 H2 110.13(13) yes
C6 N3 H3 110.54(13) yes
C5 N2 H10 125(2) yes
C4 N2 H10 116(2) yes
C3 N1 H17 124.2(19) yes
C2 N1 H17 112.1(19) yes
C11 N4 H312 118(2) yes
C12 N4 H312 122(2) yes
C68 N31 H25 113(3) yes
C67 N31 H25 124(3) yes
C66 N30 H30 114(3) yes
C65 N30 H30 123(3) yes
C64 N29 H41 119.23013231677 yes
C63 N29 H41 121.61463168615 yes
C62 N28 H50 120.0(17) yes
C61 N28 H50 120.9(17) yes
C60 N27 H55 120.7(17) yes
C59 N27 H55 119.0(17) yes
C85 N33 H60 119.80690227129 yes
C86 N33 H60 118.17646562416 yes
C86 N34 H56 119.25362097784 yes
C86 N34 H57 120.78912274457 yes
C86 N35 H58 119.2864469352 yes
C86 N35 H59 121.37669770947 yes
C58 N26 H68 119.6(17) yes
C57 N26 H68 121.4(17) yes
C56 N25 H73 124.1(19) yes
C55 N25 H73 115.5(19) yes
C89 N36 H74 117.73642332555 yes
C89 N36 H75 120.75498958332 yes
C54 N24 H79 123(3) yes
C53 N24 H79 115(3) yes
C52 N23 H88 122.4(14) yes
C51 N23 H88 119.0(14) yes
C98 N37 H89 116(4) yes
C98 N37 H90 130(4) yes
C50 N22 H94 122.6(17) yes
C49 N22 H94 118.4(17) yes
C48 N21 H103 121(2) yes
C47 N21 H103 119(2) yes
C46 N20 H109 114(2) yes
C45 N20 H109 126(2) yes
C106 N38 H114 119.8(18) yes
C107 N38 H114 114.0(18) yes
C107 N39 H110 118.8(18) yes
C107 N39 H111 118(2) yes
C107 N40 H112 117(2) yes
C107 N40 H113 127.4(17) yes
C44 N19 H122 117(3) yes
C43 N19 H122 121(3) yes
C40 N17 H140 123.0(18) yes
C39 N17 H140 114.3(18) yes
C38 N16 H143 115(2) yes
C37 N16 H143 122(2) yes
C34 N14 H157 120.2(14) yes
C33 N14 H157 120.2(14) yes
C32 N13 H163 123.9(19) yes
C31 N13 H163 116.4(19) yes
C30 N12 H168 131(4) yes
C29 N12 H168 104(4) yes
C28 N11 H179 119(3) yes
C27 N11 H179 124(3) yes
C26 N10 H181 116.3(15) yes
C25 N10 H181 122.2(15) yes
C24 N9 H186 118(4) yes
C23 N9 H186 125(4) yes
C22 N8 H193 120(2) yes
C21 N8 H193 120(2) yes
C20 N7 H202 120(2) yes
C19 N7 H202 118(2) yes
C18 N6 H209 117(2) yes
C17 N6 H209 122(2) yes
C16 N5 H212 122(2) yes
C15 N5 H212 117(2) yes
C140 N41 H305 115.9(17) yes
C141 N41 H305 121.8(17) yes
C142 N42 H294 115.3(15) yes
C143 N42 H294 120.6(15) yes
C144 N43 H283 119(3) yes
C145 N43 H283 118(3) yes
C148 N45 H265 116.5(3) yes
C149 N45 H265 119.2(4) yes
C150 N46 H262 124(2) yes
C151 N46 H262 112(2) yes
C152 N47 H257 118.4(3) yes
C153 N47 H257 119.9(5) yes
C154 N48 H250 110(3) yes
C155 N48 H250 133(3) yes
C159 N50 H241 122.2(18) yes
C160 N50 H241 115.1(19) yes
C161 N51 H238 118(3) yes
C162 N51 H238 119(3) yes
C163 N52 H234 109(2) yes
C164 N52 H234 128(2) yes
C165 N53 H225 120(2) yes
C166 N53 H225 117(2) yes
C167 N54 H220 121.0(18) yes
C168 N54 H220 114.8(18) yes
C171 N55 H215 122.2644574678 yes
C171 N55 H216 117.1045106302 yes
C6 C7 C8 114.04(12) yes
C7 C6 C5 112.3(2) yes
C4 C9 C10 112.44156702427 yes
C9 C4 C3 110.76(9) yes
C1 C2 C11 107.87(14) yes
C13 C12 C70 110.57(13) yes
C71 C72 C73 102.04(15) yes
C72 C73 C69 103.95(13) yes
C73 C69 C68 110.81(14) yes
C74 C67 C66 109.28(14) yes
C65 C75 C78 108.45893752032 yes
C65 C75 C76 125.36297058765 yes
C75 C65 C64 113.74239211985 yes
C75 C76 C77 109.63712420205 yes
C78 C75 C76 112.07266718917 yes
C80 C79 C81 108.90730028013 yes
C82 C61 C60 111.56(15) yes
C59 C83 C84 113.57(13) yes
C83 C59 C58 110.26(13) yes
C83 C84 C85 115.46(14) yes
C87 C57 C56 109.95(15) yes
C55 C88 C89 112.36(7) yes
C88 C55 C54 110.74(13) yes
C53 C90 C91 112.29(13) yes
C90 C53 C52 112.27(15) yes
C90 C91 C92 121.62(17) yes
C90 C91 C96 118.77(16) yes
C91 C92 C93 120.10(9) yes
C91 C96 C95 120.80(8) yes
C92 C91 C96 119.58(13) yes
C92 C93 C94 119.94086210706 yes
C93 C94 C95 119.34497038685 yes
C94 C95 C96 120.19844089765 yes
C51 C97 C98 111.26(16) yes
C97 C51 C50 111.16(14) yes
C49 C99 C100 110.95(13) yes
C49 C99 C101 109.45(15) yes
C99 C49 C48 112.96(13) yes
C100 C99 C101 110.98(16) yes
C102 C47 C46 112.10(13) yes
C45 C104 C105 112.06(14) yes
C104 C45 C44 109.64(13) yes
C104 C105 C106 113.22(13) yes
C43 C108 C109 116.03(16) yes
C108 C43 C42 109.67(14) yes
C108 C109 C111 109.13(18) yes
C108 C109 C110 112.00(17) yes
C111 C109 C110 110.6(2) yes
C112 C113 C114 104.18470933093 yes
C113 C114 C41 104.90(5) yes
C114 C41 C40 109.66(13) yes
C37 C115 C116 111.78(13) yes
C115 C37 C36 106.90(12) yes
C117 C118 C119 103.92781222351 yes
C118 C119 C35 101.19812002377 yes
C119 C35 C34 109.7433121941 yes
C33 C120 C121 114.56(14) yes
C120 C33 C32 109.21(14) yes
C120 C121 C122 114.17(8) yes
C123 C31 C30 111.28(15) yes
C29 C124 C125 112.79(6) yes
C124 C29 C28 111.19(11) yes
C124 C125 C126 111.22143273181 yes
C124 C125 C127 111.63175502436 yes
C126 C125 C127 110.40224184322 yes
C103 C27 C26 110.29(13) yes
C128 C25 C24 112.48(14) yes
C23 C129 C130 112.46(17) yes
C129 C23 C22 111.38(16) yes
C21 C131 C132 119.48(14) yes
C131 C21 C20 113.44(13) yes
C131 C132 C133 126.17(11) yes
C131 C132 C137 113.66(11) yes
C132 C133 C134 120.52675024687 yes
C132 C137 C136 119.52000412938 yes
C133 C132 C137 120.16655656906 yes
C133 C134 C135 117.15879990463 yes
C134 C135 C136 123.50528421789 yes
C135 C136 C137 119.01284594401 yes
C19 C138 C139 112.1(2) yes
C138 C19 C18 105.80(19) yes
C14 C15 C140 110.46(12) yes
C141 C199 C202 109.4(2) yes
C141 C199 C200 113.16(18) yes
C199 C141 C142 110.95(18) yes
C199 C200 C201 116.0(3) yes
C202 C199 C200 110.5(2) yes
C143 C195 C198 108.93(8) yes
C143 C195 C196 111.18(9) yes
C195 C143 C144 109.08(15) yes
C195 C196 C197 110.40829421597 yes
C198 C195 C196 112.22795369867 yes
C145 C191 C194 107.3(3) yes
C145 C191 C192 112.4(3) yes
C191 C145 C146 110.3(2) yes
C191 C192 C193 110.7(5) yes
C194 C191 C192 114.4(4) yes
C190 C189 C188 105.31(18) yes
C189 C188 C147 105.44(13) yes
C188 C147 C148 113.1(2) yes
C187 C151 C152 112.1(4) yes
C153 C185 C186 112.88(12) yes
C185 C153 C154 108.9(5) yes
C156 C155 C157 108.3(3) yes
C184 C183 C182 101.9(4) yes
C183 C182 C158 104.6(4) yes
C182 C158 C159 113.9(4) yes
C162 C180 C181 116.07(11) yes
C180 C162 C163 110.70(17) yes
C164 C173 C174 113.05(15) yes
C173 C164 C165 111.55(15) yes
C173 C174 C175 122.08(19) yes
C173 C174 C179 119.09(18) yes
C174 C175 C176 120.4(2) yes
C174 C179 C178 122.04(18) yes
C175 C174 C179 118.8(2) yes
C175 C176 C177 120.34(19) yes
C176 C177 C178 119.6(2) yes
C177 C178 C179 118.7(2) yes
C172 C166 C167 109.3(2) yes
C168 C170 C171 112.34(8) yes
C170 C168 C169 112.77(15) yes
C6 C7 H8 107.41(13) yes
C7 C6 H9 103(3) yes
C7 C8 H5 109.73186779771 yes
C7 C8 H6 109.03570465198 yes
C7 C8 H7 109.36864366834 yes
C8 C7 H8 108.75128401878 yes
C5 C6 H9 109(3) yes
C4 C9 H15 107.73374548375 yes
C9 C4 H16 108(2) yes
C9 C10 H14 110.04236902906 yes
C9 C10 H12 109.06284686125 yes
C9 C10 H13 109.65127890083 yes
C10 C9 H15 107.60107023536 yes
C3 C4 H16 99(2) yes
C2 C1 H314 109(2) yes
C2 C1 H315 111(3) yes
C1 C2 H313 109(3) yes
C11 C2 H313 116(3) yes
C12 C13 H310 109(2) yes
C12 C13 H309 108.58(14) yes
C13 C12 H311 113(3) yes
C70 C12 H311 99(3) yes
C71 C72 H21 111(3) yes
C71 C72 H20 108(3) yes
C72 C71 H22 111.6(19) yes
C72 C71 H23 110(3) yes
C72 C73 H18 111.28(18) yes
C72 C73 H19 110.7(2) yes
C73 C72 H21 110(3) yes
C73 C72 H20 125(3) yes
C73 C69 H24 111(2) yes
C69 C73 H18 112.3(2) yes
C69 C73 H19 110.43(18) yes
C68 C69 H24 96(2) yes
C67 C74 H27 110.0(16) yes
C67 C74 H28 106(3) yes
C74 C67 H29 104.7(14) yes
C66 C67 H29 112.7(14) yes
C65 C75 H39 102.59506769456 yes
C75 C65 H40 107.53262133923 yes
C75 C78 H36 108.06246778353 yes
C75 C78 H37 111.38263599096 yes
C75 C78 H38 107.89550846355 yes
C75 C76 H35 110.2531230388 yes
C75 C76 H34 110.19376927157 yes
C78 C75 H39 102.33907531177 yes
C76 C75 H39 102.82254154267 yes
C76 C77 H32 106.20340887343 yes
C76 C77 H33 110.86205310634 yes
C76 C77 H31 106.53162708269 yes
C77 C76 H35 108.62412005732 yes
C77 C76 H34 110.14812109275 yes
C64 C65 H40 107.25793761177 yes
C79 C80 H44 110.89208181199 yes
C79 C80 H42 109.05730267255 yes
C79 C80 H43 108.02762699631 yes
C79 C81 H45 109.75787323593 yes
C79 C81 H46 110.52521905465 yes
C79 C81 H47 109.94161601164 yes
C80 C79 H48 110.24811199175 yes
C81 C79 H48 111.84136897972 yes
C62 C63 H49 111.10(8) yes
C61 C82 H52 111(2) yes
C61 C82 H53 114(2) yes
C82 C61 H54 98(4) yes
C60 C61 H54 104(3) yes
C59 C83 H66 105.9(19) yes
C59 C83 H65 103(3) yes
C83 C59 H67 111.8(18) yes
C83 C84 H63 106(2) yes
C83 C84 H64 109(3) yes
C84 C83 H66 109.6(19) yes
C84 C83 H65 116(2) yes
C84 C85 H61 109.89(7) yes
C84 C85 H62 109.87(8) yes
C85 C84 H63 107(2) yes
C85 C84 H64 110(3) yes
C58 C59 H67 97.0(17) yes
C57 C87 H70 112(2) yes
C57 C87 H71 112.0(13) yes
C87 C57 H72 108.1(19) yes
C56 C57 H72 107.6(18) yes
C55 C88 H77 109.13(7) yes
C55 C88 H76 109.08(6) yes
C88 C55 H78 108.9(19) yes
C89 C88 H77 109.01341146294 yes
C89 C88 H76 109.20063639506 yes
C54 C55 H78 105.4(18) yes
C53 C90 H85 104(2) yes
C53 C90 H86 107.6(16) yes
C90 C53 H87 108.1(17) yes
C91 C90 H85 118(2) yes
C91 C90 H86 112.5(16) yes
C91 C92 H84 120.23(9) yes
C91 C96 H80 119.97(8) yes
C92 C93 H83 119.72644464155 yes
C93 C92 H84 119.67469932514 yes
C93 C94 H82 120.83471610436 yes
C94 C93 H83 120.32917852797 yes
C94 C95 H81 119.46692973703 yes
C95 C94 H82 119.8185813488 yes
C95 C96 H80 119.23271699776 yes
C96 C95 H81 120.33436336819 yes
C52 C53 H87 107.0(15) yes
C51 C97 H91 115.3(18) yes
C51 C97 H92 110.0(18) yes
C97 C51 H93 106.6(18) yes
C98 C97 H91 104.2(17) yes
C98 C97 H92 107.2(19) yes
C50 C51 H93 105.7(17) yes
C49 C99 H101 110.0(18) yes
C99 C49 H102 112.6(19) yes
C99 C100 H95 112(2) yes
C99 C100 H96 119(3) yes
C99 C100 H97 118(3) yes
C99 C101 H98 107(3) yes
C99 C101 H99 112(2) yes
C99 C101 H100 113(4) yes
C100 C99 H101 110.3(18) yes
C101 C99 H101 105.0(17) yes
C48 C49 H102 104.8(18) yes
C47 C102 H107 106.3(18) yes
C47 C102 H106 113(3) yes
C102 C47 H108 112(2) yes
C46 C47 H108 104(2) yes
C45 C104 H119 103.3(19) yes
C45 C104 H120 121(3) yes
C104 C45 H121 108.7(17) yes
C104 C105 H117 110.6(18) yes
C104 C105 H118 113(2) yes
C105 C104 H119 108.7(18) yes
C105 C104 H120 111(3) yes
C105 C106 H115 109.1(17) yes
C105 C106 H116 113(2) yes
C106 C105 H117 105.4(18) yes
C106 C105 H118 108(2) yes
C44 C45 H121 107.8(15) yes
C43 C108 H131 114(4) yes
C43 C108 H130 110(2) yes
C108 C43 H132 112(2) yes
C108 C109 H129 107.2(18) yes
C109 C108 H131 114(4) yes
C109 C108 H130 110(2) yes
C109 C111 H126 109.9(3) yes
C109 C111 H127 110.8(3) yes
C109 C111 H128 109.5(2) yes
C109 C110 H123 109.2(2) yes
C109 C110 H124 108.4(3) yes
C109 C110 H125 108.9(2) yes
C111 C109 H129 113.0(18) yes
C110 C109 H129 104.9(19) yes
C42 C43 H132 104.8(19) yes
C112 C113 H135 110.91038978872 yes
C112 C113 H136 111.11409458841 yes
C113 C112 H137 111.29175694737 yes
C113 C112 H138 111.33337046789 yes
C113 C114 H133 110.91372001528 yes
C113 C114 H134 110.3334486693 yes
C114 C113 H135 110.93572848783 yes
C114 C113 H136 110.76406817215 yes
C114 C41 H139 103(2) yes
C41 C114 H133 111.29(6) yes
C41 C114 H134 110.77(6) yes
C40 C41 H139 111(2) yes
C38 C39 H142 110(2) yes
C38 C39 H141 114(4) yes
C37 C115 H148 107.3(17) yes
C115 C37 H149 111.4(18) yes
C115 C116 H146 102.1(18) yes
C115 C116 H147 107(3) yes
C116 C115 H148 105.3(18) yes
C36 C37 H149 110.8(19) yes
C117 C118 H152 111.04359622879 yes
C117 C118 H153 110.91253783479 yes
C118 C117 H155 110.47998742087 yes
C118 C117 H154 111.45898237195 yes
C118 C119 H151 110.80520679798 yes
C118 C119 H150 111.61712583588 yes
C119 C118 H152 111.41472867011 yes
C119 C118 H153 110.69858453212 yes
C119 C35 H156 109.7900604491 yes
C35 C119 H151 111.61425798249 yes
C35 C119 H150 111.80291542997 yes
C34 C35 H156 110.20466629991 yes
C33 C120 H160 107(2) yes
C33 C120 H161 109(2) yes
C120 C33 H162 119(2) yes
C120 C121 H158 108.38(7) yes
C120 C121 H159 108.56(7) yes
C121 C120 H160 104(2) yes
C121 C120 H161 111(2) yes
C122 C121 H158 109.26370424288 yes
C122 C121 H159 108.84905654607 yes
C32 C33 H162 103(2) yes
C31 C123 H164 109.8(2) yes
C31 C123 H165 110.05(16) yes
C31 C123 H166 108.84(16) yes
C123 C31 H167 97(2) yes
C30 C31 H167 113(2) yes
C29 C124 H176 108.80(6) yes
C29 C124 H177 109.32(6) yes
C124 C29 H178 110.3(17) yes
C124 C125 H175 107.90817948872 yes
C125 C124 H176 109.1675414232 yes
C125 C124 H177 108.92216608681 yes
C125 C126 H169 109.60722169833 yes
C125 C126 H170 109.07998325783 yes
C125 C126 H171 109.45324846047 yes
C125 C127 H173 109.24371416248 yes
C125 C127 H174 109.26104598243 yes
C125 C127 H172 109.8592054352 yes
C126 C125 H175 107.74699844506 yes
C127 C125 H175 107.75520533945 yes
C28 C29 H178 109.1(17) yes
C27 C103 H105 106.8(16) yes
C27 C103 H104 110.6(18) yes
C103 C27 H180 114(2) yes
C26 C27 H180 101(2) yes
C25 C128 H182 119(3) yes
C25 C128 H183 123.5(19) yes
C25 C128 H184 106(3) yes
C128 C25 H185 110.1(15) yes
C24 C25 H185 109.9(14) yes
C23 C129 H191 95(4) yes
C129 C23 H192 111(4) yes
C129 C130 H188 109.4(2) yes
C129 C130 H189 108.6(2) yes
C129 C130 H190 109.6(2) yes
C130 C129 H191 109(4) yes
C22 C23 H192 104(3) yes
C21 C131 H199 111(2) yes
C131 C21 H201 107.15(11) yes
C132 C131 H199 94(2) yes
C132 C133 H198 117.75310426574 yes
C132 C137 H195 120.00563824738 yes
C133 C134 H197 119.17993749392 yes
C134 C133 H198 121.68119836558 yes
C135 C134 H197 123.65934407755 yes
C135 C136 H196 120.59469602655 yes
C136 C137 H195 120.47434724944 yes
C137 C136 H196 120.3924551006 yes
C20 C21 H201 107.55(6) yes
C19 C138 H207 104(2) yes
C138 C19 H208 103.7(17) yes
C138 C139 H204 111.7(4) yes
C138 C139 H205 108.4(2) yes
C138 C139 H206 109.7(3) yes
C139 C138 H207 107(2) yes
C18 C19 H208 108.3(15) yes
C16 C17 H211 103(4) yes
C15 C14 H308 103(2) yes
C15 C14 H307 115.5(18) yes
C14 C15 H306 113(2) yes
C140 C15 H306 105(2) yes
C141 C199 H303 108.8(15) yes
C199 C141 H304 112.2(16) yes
C199 C202 H300 104.5(18) yes
C199 C202 H301 105.5(18) yes
C199 C202 H302 109(3) yes
C199 C200 H298 101.7(16) yes
C199 C200 H299 101(3) yes
C202 C199 H303 104.3(17) yes
C200 C199 H303 110.2(17) yes
C200 C201 H295 108(3) yes
C200 C201 H296 109.2(3) yes
C200 C201 H297 101(4) yes
C201 C200 H298 115.5(14) yes
C201 C200 H299 121(3) yes
C142 C141 H304 102.7(15) yes
C143 C195 H292 109.07(9) yes
C195 C143 H293 106(2) yes
C195 C198 H289 109.1912990616 yes
C195 C198 H290 109.00105816401 yes
C195 C198 H291 109.60120197009 yes
C195 C196 H288 109.45174467343 yes
C195 C196 H287 109.74762799995 yes
C198 C195 H292 107.76453052519 yes
C196 C195 H292 107.55503893881 yes
C196 C197 H284 109.84682744812 yes
C196 C197 H285 108.88079851209 yes
C196 C197 H286 110.25538144444 yes
C197 C196 H288 110.1860320625 yes
C197 C196 H287 109.47327954071 yes
C144 C143 H293 108(2) yes
C145 C191 H281 115(4) yes
C191 C145 H282 108(3) yes
C191 C194 H278 112.5(5) yes
C191 C194 H279 108.7(4) yes
C191 C194 H280 107.1(5) yes
C191 C192 H276 109.5(4) yes
C191 C192 H277 109.4(3) yes
C194 C191 H281 98(4) yes
C192 C191 H281 109(4) yes
C192 C193 H273 106.9(5) yes
C192 C193 H274 110.9(6) yes
C192 C193 H275 106.2(4) yes
C193 C192 H276 108.3(3) yes
C193 C192 H277 110.1(4) yes
C146 C145 H282 109(3) yes
C190 C189 H269 110.52(19) yes
C190 C189 H268 111.72(17) yes
C189 C190 H266 127(5) yes
C189 C190 H267 122(3) yes
C189 C188 H270 111.33668695161 yes
C189 C188 H271 110.56579092336 yes
C188 C189 H269 110.34309414014 yes
C188 C189 H268 110.59924788695 yes
C188 C147 H272 105(3) yes
C147 C188 H270 110.56(12) yes
C147 C188 H271 109.84(13) yes
C148 C147 H272 106(3) yes
C150 C149 H264 85(5) yes
C150 C149 H263 113(3) yes
C151 C187 H258 110.0(5) yes
C151 C187 H259 109.7(5) yes
C151 C187 H260 110.0(5) yes
C187 C151 H261 109.3(5) yes
C152 C151 H261 107.0(3) yes
C153 C185 H255 109.98(19) yes
C185 C186 H252 110.07644902514 yes
C185 C186 H253 105.94420631736 yes
C185 C186 H254 109.07765285966 yes
C186 C185 H255 107.77569501299 yes
C155 C156 H214 104(2) yes
C155 C156 H213 107(2) yes
C156 C155 H249 97(2) yes
C157 C155 H249 108(2) yes
C184 C183 H245 108.8(6) yes
C184 C183 H244 108.8(6) yes
C183 C184 H242 107(2) yes
C183 C184 H243 132(4) yes
C183 C182 H246 108.0(5) yes
C183 C182 H247 113.7(6) yes
C182 C183 H245 114.6(7) yes
C182 C183 H244 112.1(6) yes
C182 C158 H248 112(3) yes
C158 C182 H246 108.8(5) yes
C158 C182 H247 114.2(5) yes
C159 C158 H248 112(3) yes
C161 C160 H240 101(4) yes
C161 C160 H239 102(3) yes
C162 C180 H235 108.38(11) yes
C162 C180 H236 108.16(9) yes
C180 C162 H237 104(2) yes
C181 C180 H235 107.99561976951 yes
C181 C180 H236 108.10758482671 yes
C163 C162 H237 106.3(19) yes
C164 C173 H231 114(3) yes
C164 C173 H232 119(4) yes
C173 C164 H233 117.8(17) yes
C174 C173 H231 109(3) yes
C174 C173 H232 104(4) yes
C174 C175 H230 112(2) yes
C174 C179 H227 113(2) yes
C175 C176 H229 112(3) yes
C176 C175 H230 127(2) yes
C177 C176 H229 127(3) yes
C177 C178 H228 121(3) yes
C178 C179 H227 125(2) yes
C179 C178 H228 121(3) yes
C165 C164 H233 102.5(18) yes
C166 C172 H221 107(4) yes
C166 C172 H222 115.2(19) yes
C166 C172 H223 105(3) yes
C172 C166 H224 121(2) yes
C167 C166 H224 105(2) yes
C168 C170 H217 109.00(8) yes
C168 C170 H218 109.14(8) yes
C171 C170 H217 109.08383166925 yes
C171 C170 H218 109.46383576393 yes
H1 N3 H2 108.00189421155 yes
H1 N3 H3 110.2558154421 yes
H2 N3 H3 107.98802087182 yes
H56 N34 H57 119.9534902027 yes
H58 N35 H59 119.33544587671 yes
H74 N36 H75 121.49836224663 yes
H89 N37 H90 114(6) yes
H110 N39 H111 122(3) yes
H112 N40 H113 115(3) yes
H215 N55 H216 120.55954359797 yes
H5 C8 H6 109.17225825737 yes
H5 C8 H7 110.08758445682 yes
H6 C8 H7 109.42588800103 yes
H14 C10 H12 108.16831505332 yes
H14 C10 H13 108.03084847678 yes
H12 C10 H13 111.86156569742 yes
H314 C1 H315 122(3) yes
H310 C13 H309 104(2) yes
H22 C71 H23 104(3) yes
H21 C72 H20 100(4) yes
H18 C73 H19 108.18(16) yes
H27 C74 H28 113(3) yes
H36 C78 H37 107.32052251416 yes
H36 C78 H38 109.87532798358 yes
H37 C78 H38 112.22960030606 yes
H35 C76 H34 107.95267252254 yes
H32 C77 H33 113.00861002427 yes
H32 C77 H31 111.46991060858 yes
H33 C77 H31 108.57207278334 yes
H44 C80 H42 108.986394446 yes
H44 C80 H43 109.1701047629 yes
H42 C80 H43 110.70690003205 yes
H45 C81 H46 107.35619074488 yes
H45 C81 H47 110.64119618426 yes
H46 C81 H47 108.58016547713 yes
H52 C82 H53 101(3) yes
H66 C83 H65 108(3) yes
H63 C84 H64 110(4) yes
H61 C85 H62 107.88706270509 yes
H70 C87 H71 104(3) yes
H77 C88 H76 107.95913218051 yes
H85 C90 H86 101(3) yes
H91 C97 H92 109(3) yes
H95 C100 H96 113(4) yes
H95 C100 H97 100(4) yes
H96 C100 H97 91(4) yes
H98 C101 H99 123(4) yes
H98 C101 H100 92(4) yes
H99 C101 H100 109(4) yes
H107 C102 H106 107(3) yes
H119 C104 H120 98(3) yes
H117 C105 H118 105(2) yes
H115 C106 H116 108(3) yes
H131 C108 H130 91(5) yes
H126 C111 H127 109.9(3) yes
H126 C111 H128 107.4(3) yes
H127 C111 H128 109.3(3) yes
H123 C110 H124 110.2(3) yes
H123 C110 H125 111.2(3) yes
H124 C110 H125 108.9(3) yes
H137 C112 H138 108.83343225387 yes
H135 C113 H136 108.89301413992 yes
H133 C114 H134 108.62051954977 yes
H142 C39 H141 95(4) yes
H146 C116 H147 120(3) yes
H155 C117 H154 109.37551588808 yes
H152 C118 H153 108.80539983933 yes
H151 C119 H150 109.60418030175 yes
H160 C120 H161 111(3) yes
H158 C121 H159 107.40949287139 yes
H164 C123 H165 110.16(19) yes
H164 C123 H166 108.04(19) yes
H165 C123 H166 110.0(2) yes
H176 C124 H177 107.71087585649 yes
H169 C126 H170 109.65275282504 yes
H169 C126 H171 109.1531939642 yes
H170 C126 H171 109.88164067073 yes
H173 C127 H174 109.45273279401 yes
H173 C127 H172 109.34383468192 yes
H174 C127 H172 109.66556226032 yes
H105 C103 H104 113(3) yes
H182 C128 H183 98(3) yes
H182 C128 H184 116(4) yes
H183 C128 H184 94(4) yes
H188 C130 H189 109.1(3) yes
H188 C130 H190 110.6(2) yes
H189 C130 H190 109.6(2) yes
H204 C139 H205 110.2(4) yes
H204 C139 H206 110.9(3) yes
H205 C139 H206 105.8(4) yes
H308 C14 H307 115(3) yes
H300 C202 H301 109(3) yes
H300 C202 H302 114(3) yes
H301 C202 H302 115(3) yes
H298 C200 H299 98(3) yes
H295 C201 H296 114(3) yes
H295 C201 H297 112(5) yes
H296 C201 H297 111(4) yes
H289 C198 H290 109.97604495747 yes
H289 C198 H291 109.31984910851 yes
H290 C198 H291 109.73657702764 yes
H288 C196 H287 107.52404932712 yes
H284 C197 H285 109.64641658587 yes
H284 C197 H286 108.56038517161 yes
H285 C197 H286 109.640460152 yes
H278 C194 H279 113.3(5) yes
H278 C194 H280 109.6(5) yes
H279 C194 H280 105.2(6) yes
H276 C192 H277 108.7(5) yes
H273 C193 H274 114.3(5) yes
H273 C193 H275 105.2(7) yes
H274 C193 H275 112.9(6) yes
H266 C190 H267 96(5) yes
H269 C189 H268 108.35147503695 yes
H270 C188 H271 109.07076363413 yes
H264 C149 H263 124(5) yes
H258 C187 H259 109.7(6) yes
H258 C187 H260 111.0(6) yes
H259 C187 H260 106.4(6) yes
H252 C186 H253 110.40110288826 yes
H252 C186 H254 109.21135296556 yes
H253 C186 H254 112.07666185827 yes
H214 C156 H213 110(3) yes
H242 C184 H243 110(5) yes
H245 C183 H244 110.2(5) yes
H246 C182 H247 107.4(4) yes
H240 C160 H239 108(5) yes
H235 C180 H236 107.86575608197 yes
H231 C173 H232 97(5) yes
H221 C172 H222 96(5) yes
H221 C172 H223 107(5) yes
H222 C172 H223 124(4) yes
H217 C170 H218 107.70237429277 yes

loop_
_geom_bond_atom_site_label_1
_geom_bond_atom_site_label_2
_geom_bond_distance
_geom_bond_publ_flag
S2 S1 2.0382(13) yes
S3 S4 2.0459(7) yes
S5 S6 2.0335(7) yes
S2 C1 1.799(2) yes
S3 C13 1.8180(17) yes
S5 C102 1.8063(19) yes
S6 C103 1.8248(17) yes
S4 C14 1.8368(19) yes
S1 C156 1.824(3) yes
O3 C7 1.402(3) yes
O2 C5 1.219(4) yes
O4 C9 1.327059 yes
O1 C3 1.239(3) yes
O5 C11 1.214(3) yes
O33 C70 1.219(2) yes
O32 C68 1.238(2) yes
O34 C74 1.431(2) yes
O31 C66 1.2249(19) yes
O30 C64 1.242015 yes
O29 C62 1.228(2) yes
O28 C60 1.2271(19) yes
O27 C58 1.2244(17) yes
O35 C87 1.423(3) yes
O26 C56 1.2273(18) yes
O36 C89 1.312718 yes
O25 C54 1.254(2) yes
O24 C52 1.2180(17) yes
O37 C98 1.233(3) yes
O23 C50 1.2297(17) yes
O22 C48 1.2315(17) yes
O21 C46 1.2275(18) yes
O20 C44 1.2256(18) yes
O19 C42 1.2419(18) yes
O18 C40 1.228(2) yes
O17 C38 1.228(2) yes
O38 C115 1.436(2) yes
O16 C36 1.234(2) yes
O15 C34 1.234091 yes
O39 C122 1.247318 yes
O40 C122 1.241223 yes
O14 C32 1.2345(18) yes
O13 C30 1.2281(18) yes
O12 C28 1.2337(19) yes
O11 C26 1.2381(18) yes
O10 C24 1.2263(18) yes
O41 C129 1.419(2) yes
O9 C22 1.242(2) yes
O42 C135 1.37023 yes
O8 C20 1.235(2) yes
O43 C138 1.424(3) yes
O7 C18 1.241(3) yes
O6 C16 1.235(2) yes
O44 C140 1.222(3) yes
O45 C142 1.239(3) yes
O46 C144 1.238(3) yes
O47 C146 1.195(4) yes
O48 C148 1.243(5) yes
O49 C150 1.220(4) yes
O50 C152 1.233(6) yes
O64 C185 1.4401 yes
O51 C154 1.171(7) yes
O52 C157 1.211(4) yes
O53 C159 1.229(4) yes
O54 C161 1.204(5) yes
O62 C181 1.29601 yes
O63 C181 1.26482 yes
O55 C163 1.213(3) yes
O61 C177 1.350(3) yes
O56 C165 1.230(2) yes
O57 C167 1.236(2) yes
O60 C171 1.20869 yes
O58 C169 1.228(3) yes
O59 C169 1.248(3) yes
O3 H4 0.931(5) yes
O4 H11 0.9604257 yes
O34 H26 0.9653(14) yes
O35 H69 1.00(4) yes
O38 H144 1.10(3) yes
O41 H187 0.97(6) yes
O42 H194 1.04025 yes
O43 H203 0.9501(15) yes
O64 H251 0.866087 yes
O61 H226 1.09(4) yes
N3 C6 1.500(3) yes
N2 C5 1.338(4) yes
N2 C4 1.4640(18) yes
N1 C3 1.341(2) yes
N1 C2 1.446(2) yes
N4 C11 1.330(2) yes
N4 C12 1.457(2) yes
N32 C70 1.347(2) yes
N32 C71 1.475(2) yes
N32 C69 1.462(2) yes
N31 C68 1.337(2) yes
N31 C67 1.449(2) yes
N30 C66 1.334(2) yes
N30 C65 1.4615(16) yes
N29 C64 1.33336363 yes
N29 C63 1.47546784 yes
N28 C62 1.335(3) yes
N28 C61 1.443(3) yes
N27 C60 1.338(2) yes
N27 C59 1.462(2) yes
N33 C85 1.45748325 yes
N33 C86 1.34655119 yes
N34 C86 1.32451767 yes
N35 C86 1.343894 yes
N26 C58 1.343(2) yes
N26 C57 1.449(2) yes
N25 C56 1.340(2) yes
N25 C55 1.455(2) yes
N36 C89 1.29385192 yes
N24 C54 1.331(2) yes
N24 C53 1.467(2) yes
N23 C52 1.347(2) yes
N23 C51 1.450(2) yes
N37 C98 1.334(3) yes
N22 C50 1.333(2) yes
N22 C49 1.467(2) yes
N21 C48 1.355(2) yes
N21 C47 1.460(2) yes
N20 C46 1.343(2) yes
N20 C45 1.4454(19) yes
N38 C106 1.460(2) yes
N38 C107 1.332(2) yes
N39 C107 1.329(3) yes
N40 C107 1.325(3) yes
N19 C44 1.342(2) yes
N19 C43 1.454(2) yes
N18 C42 1.348(2) yes
N18 C112 1.4848(13) yes
N18 C41 1.463(2) yes
N17 C40 1.335(3) yes
N17 C39 1.444(2) yes
N16 C38 1.326(2) yes
N16 C37 1.451(2) yes
N15 C36 1.330(2) yes
N15 C117 1.5328(17) yes
N15 C35 1.4662(16) yes
N14 C34 1.3515(17) yes
N14 C33 1.442(2) yes
N13 C32 1.342(2) yes
N13 C31 1.460(2) yes
N12 C30 1.340(2) yes
N12 C29 1.469(2) yes
N11 C28 1.354(2) yes
N11 C27 1.4481(19) yes
N10 C26 1.329(2) yes
N10 C25 1.4761(19) yes
N9 C24 1.348(2) yes
N9 C23 1.467(2) yes
N8 C22 1.315(2) yes
N8 C21 1.4603(16) yes
N7 C20 1.334(2) yes
N7 C19 1.458(2) yes
N6 C18 1.328(4) yes
N6 C17 1.449(3) yes
N5 C16 1.329(2) yes
N5 C15 1.453(2) yes
N41 C140 1.336(3) yes
N41 C141 1.448(2) yes
N42 C142 1.331(3) yes
N42 C143 1.473(3) yes
N43 C144 1.329(3) yes
N43 C145 1.467(4) yes
N44 C146 1.343(3) yes
N44 C190 1.480(5) yes
N44 C147 1.451(4) yes
N45 C148 1.326(5) yes
N45 C149 1.424(5) yes
N46 C150 1.325(4) yes
N46 C151 1.472(6) yes
N47 C152 1.367(7) yes
N47 C153 1.411(5) yes
N48 C154 1.338(4) yes
N48 C155 1.469(4) yes
N49 C157 1.303(5) yes
N49 C184 1.446(6) yes
N49 C158 1.510(6) yes
N50 C159 1.341(4) yes
N50 C160 1.493(7) yes
N51 C161 1.341(4) yes
N51 C162 1.441(4) yes
N52 C163 1.358(2) yes
N52 C164 1.437(2) yes
N53 C165 1.346(3) yes
N53 C166 1.449(3) yes
N54 C167 1.320(3) yes
N54 C168 1.455(3) yes
N55 C171 1.3083662 yes
N3 H1 1.00919306 yes
N3 H2 1.03393133 yes
N3 H3 1.00019739 yes
N2 H10 1.15(4) yes
N1 H17 1.17(4) yes
N4 H312 1.13(4) yes
N31 H25 1.07(4) yes
N30 H30 1.10(5) yes
N29 H41 1.012603797 yes
N28 H50 1.11(3) yes
N27 H55 1.23(3) yes
N33 H60 1.004099627 yes
N34 H56 0.997645932 yes
N34 H57 1.00547239 yes
N35 H58 1.001167663 yes
N35 H59 1.003509641 yes
N26 H68 1.06(3) yes
N25 H73 1.10(3) yes
N36 H74 1.008180081 yes
N36 H75 0.977325502 yes
N24 H79 1.05(4) yes
N23 H88 1.04(2) yes
N37 H89 1.00(7) yes
N37 H90 0.99(7) yes
N22 H94 1.08(3) yes
N21 H103 1.13(3) yes
N20 H109 0.98(3) yes
N38 H114 1.20(4) yes
N39 H110 1.13(4) yes
N39 H111 1.04(3) yes
N40 H112 1.06(4) yes
N40 H113 1.09(3) yes
N19 H122 0.97(4) yes
N17 H140 1.03(3) yes
N16 H143 1.03(4) yes
N14 H157 1.15(3) yes
N13 H163 1.10(3) yes
N12 H168 1.23(8) yes
N11 H179 1.21(5) yes
N10 H181 1.11(3) yes
N9 H186 0.88(6) yes
N8 H193 0.98(3) yes
N7 H202 1.12(4) yes
N6 H209 1.25(5) yes
N5 H212 1.00(4) yes
N41 H305 1.08(3) yes
N42 H294 1.15(3) yes
N43 H283 1.18(6) yes
N45 H265 1.005(4) yes
N46 H262 1.15(5) yes
N47 H257 1.016(3) yes
N48 H250 1.15(6) yes
N50 H241 1.28(4) yes
N51 H238 0.99(4) yes
N52 H234 0.99(4) yes
N53 H225 1.07(4) yes
N54 H220 1.27(4) yes
N55 H215 1.00595854 yes
N55 H216 1.00944767 yes
C6 C7 1.479(4) yes
C6 C5 1.503(4) yes
C7 C8 1.5311912703 yes
C4 C9 1.5275149314 yes
C4 C3 1.516(2) yes
C9 C10 1.5080470541 yes
C2 C1 1.549(3) yes
C2 C11 1.531(2) yes
C12 C13 1.541(2) yes
C12 C70 1.527(2) yes
C71 C72 1.526(2) yes
C72 C73 1.525(3) yes
C73 C69 1.528(3) yes
C69 C68 1.532(3) yes
C67 C74 1.530(2) yes
C67 C66 1.529(2) yes
C65 C75 1.5299804782 yes
C65 C64 1.5130669813 yes
C75 C78 1.6056185489 yes
C75 C76 1.3533106956 yes
C76 C77 1.4176324396 yes
C63 C62 1.524(2) yes
C79 C80 1.5140396281 yes
C79 C81 1.5748106571 yes
C61 C82 1.526(3) yes
C61 C60 1.537(2) yes
C59 C83 1.539(2) yes
C59 C58 1.536(2) yes
C83 C84 1.539(2) yes
C84 C85 1.522(2) yes
C57 C87 1.508(3) yes
C57 C56 1.546(2) yes
C55 C88 1.5109(18) yes
C55 C54 1.526(2) yes
C88 C89 1.5356108931 yes
C53 C90 1.532(3) yes
C53 C52 1.538(2) yes
C90 C91 1.528(2) yes
C91 C92 1.371(2) yes
C91 C96 1.410(2) yes
C92 C93 1.400986427 yes
C93 C94 1.3984081562 yes
C94 C95 1.3997963532 yes
C95 C96 1.3609107961 yes
C51 C97 1.531(3) yes
C51 C50 1.539(2) yes
C97 C98 1.528(3) yes
C49 C99 1.534(2) yes
C49 C48 1.535(2) yes
C99 C100 1.522(3) yes
C99 C101 1.525(3) yes
C47 C102 1.531(2) yes
C47 C46 1.540(2) yes
C45 C104 1.538(2) yes
C45 C44 1.538(2) yes
C104 C105 1.535(2) yes
C105 C106 1.519(2) yes
C43 C108 1.542(2) yes
C43 C42 1.513(2) yes
C108 C109 1.533(3) yes
C109 C111 1.507(3) yes
C109 C110 1.522(4) yes
C112 C113 1.5080293616 yes
C113 C114 1.5169274366 yes
C114 C41 1.5359(18) yes
C41 C40 1.531(2) yes
C39 C38 1.525(2) yes
C37 C115 1.540(2) yes
C37 C36 1.535(2) yes
C115 C116 1.512(2) yes
C117 C118 1.5303495884 yes
C118 C119 1.6314705937 yes
C119 C35 1.534590959 yes
C35 C34 1.5237927662 yes
C33 C120 1.539(3) yes
C33 C32 1.514(2) yes
C120 C121 1.5297(19) yes
C121 C122 1.52135246 yes
C31 C123 1.521(2) yes
C31 C30 1.534(2) yes
C29 C124 1.5416(15) yes
C29 C28 1.517(2) yes
C124 C125 1.535653091 yes
C125 C126 1.479667817 yes
C125 C127 1.535939479 yes
C27 C103 1.533(2) yes
C27 C26 1.530(2) yes
C25 C128 1.525(2) yes
C25 C24 1.534(2) yes
C23 C129 1.529(3) yes
C23 C22 1.528(3) yes
C129 C130 1.525(3) yes
C21 C131 1.486(2) yes
C21 C20 1.5404(16) yes
C131 C132 1.544(3) yes
C132 C133 1.305123723 yes
C132 C137 1.563052118 yes
C133 C134 1.450519776 yes
C134 C135 1.482305889 yes
C135 C136 1.348389675 yes
C136 C137 1.365705332 yes
C19 C138 1.518(3) yes
C19 C18 1.550(3) yes
C138 C139 1.520(5) yes
C17 C16 1.511(3) yes
C15 C14 1.528(2) yes
C15 C140 1.549(3) yes
C141 C199 1.531(3) yes
C141 C142 1.526(3) yes
C199 C202 1.547(4) yes
C199 C200 1.561(4) yes
C200 C201 1.505(4) yes
C143 C195 1.539(2) yes
C143 C144 1.530(3) yes
C195 C198 1.542225416 yes
C195 C196 1.512101651 yes
C196 C197 1.543428024 yes
C145 C191 1.535(4) yes
C145 C146 1.547(4) yes
C191 C194 1.534(5) yes
C191 C192 1.522(7) yes
C192 C193 1.559(6) yes
C190 C189 1.535(4) yes
C189 C188 1.444775524 yes
C188 C147 1.537(3) yes
C147 C148 1.499(5) yes
C149 C150 1.536(6) yes
C151 C187 1.464(7) yes
C151 C152 1.551(7) yes
C153 C185 1.592(5) yes
C153 C154 1.536(6) yes
C185 C186 1.478127082 yes
C155 C156 1.507(4) yes
C155 C157 1.558(5) yes
C184 C183 1.610(8) yes
C183 C182 1.503(10) yes
C182 C158 1.502(7) yes
C158 C159 1.532(6) yes
C160 C161 1.530(6) yes
C162 C180 1.510(2) yes
C162 C163 1.557(3) yes
C180 C181 1.49124662 yes
C164 C173 1.537(3) yes
C164 C165 1.540(3) yes
C173 C174 1.491(3) yes
C174 C175 1.405(3) yes
C174 C179 1.385(3) yes
C175 C176 1.383(3) yes
C176 C177 1.406(3) yes
C177 C178 1.410(3) yes
C178 C179 1.389(3) yes
C166 C172 1.512(4) yes
C166 C167 1.535(3) yes
C168 C170 1.550(2) yes
C168 C169 1.533(4) yes
C170 C171 1.518239152 yes
C6 H9 1.14(5) yes
C7 H8 0.97918402095 yes
C8 H5 0.93482199055 yes
C8 H6 0.99135220196 yes
C8 H7 0.97483794064 yes
C4 H16 1.17(5) yes
C9 H15 0.98480437696 yes
C10 H14 0.98937799189 yes
C10 H12 0.94397045854 yes
C10 H13 0.93673549225 yes
C2 H313 1.08(5) yes
C1 H314 1.18(4) yes
C1 H315 1.11(5) yes
C12 H311 1.03(6) yes
C13 H310 1.14(4) yes
C13 H309 0.9760(17) yes
C71 H22 0.98(3) yes
C71 H23 1.22(6) yes
C72 H21 1.08(6) yes
C72 H20 1.21(7) yes
C73 H18 0.9656(17) yes
C73 H19 0.975(2) yes
C69 H24 1.24(4) yes
C67 H29 1.16(3) yes
C74 H27 1.08(3) yes
C74 H28 0.91(5) yes
C65 H40 0.97678409945 yes
C75 H39 0.99711976159 yes
C78 H36 0.98143820361 yes
C78 H37 0.92128679705 yes
C78 H38 0.96399277613 yes
C76 H35 0.96220661825 yes
C76 H34 0.98222045484 yes
C77 H32 0.93614855467 yes
C77 H33 0.95631677031 yes
C77 H31 0.9974957145 yes
C63 H49 0.99200990443 yes
C79 H48 0.97198792418 yes
C80 H44 0.96888917539 yes
C80 H42 0.9566697315 yes
C80 H43 0.9620782174 yes
C81 H45 0.97493910601 yes
C81 H46 0.98013045186 yes
C81 H47 0.96809567404 yes
C61 H54 1.07(6) yes
C82 H52 1.14(4) yes
C82 H53 1.08(4) yes
C59 H67 1.14(3) yes
C83 H66 1.11(4) yes
C83 H65 0.94(4) yes
C84 H63 1.09(4) yes
C84 H64 1.10(5) yes
C85 H61 0.96848503302 yes
C85 H62 0.96619808691 yes
C57 H72 1.12(3) yes
C87 H70 1.16(4) yes
C87 H71 1.24(3) yes
C55 H78 1.03(3) yes
C88 H77 0.9680362909 yes
C88 H76 0.97455826095 yes
C53 H87 1.12(3) yes
C90 H85 1.23(4) yes
C90 H86 1.11(3) yes
C92 H84 0.93352327 yes
C93 H83 0.93051908349 yes
C94 H82 0.92233458208 yes
C95 H81 0.9392467993 yes
C96 H80 0.93250013584 yes
C51 H93 1.14(3) yes
C97 H91 1.17(3) yes
C97 H92 1.04(3) yes
C49 H102 1.09(3) yes
C99 H101 1.23(3) yes
C100 H95 1.08(4) yes
C100 H96 0.95(5) yes
C100 H97 1.28(6) yes
C101 H98 1.23(6) yes
C101 H99 1.09(4) yes
C101 H100 1.08(7) yes
C47 H108 1.05(4) yes
C102 H107 1.13(3) yes
C102 H106 1.06(5) yes
C45 H121 1.18(3) yes
C104 H119 1.01(3) yes
C104 H120 1.18(6) yes
C105 H117 1.05(3) yes
C105 H118 1.16(4) yes
C106 H115 1.05(3) yes
C106 H116 0.97(4) yes
C43 H132 1.10(4) yes
C108 H131 1.02(8) yes
C108 H130 1.09(4) yes
C109 H129 1.08(3) yes
C111 H126 0.962(4) yes
C111 H127 0.951(3) yes
C111 H128 0.976(3) yes
C110 H123 0.949(3) yes
C110 H124 0.964(3) yes
C110 H125 0.961(3) yes
C112 H137 0.96398712324 yes
C112 H138 0.96452875773 yes
C113 H135 0.96777449994 yes
C113 H136 0.96209219987 yes
C114 H133 0.97111129812 yes
C114 H134 0.97482551563 yes
C41 H139 1.06(4) yes
C39 H142 1.06(4) yes
C39 H141 0.98(6) yes
C37 H149 1.16(4) yes
C115 H148 1.07(3) yes
C116 H146 1.17(4) yes
C116 H147 1.15(5) yes
C117 H155 0.9827143448 yes
C117 H154 0.98085588338 yes
C118 H152 0.97970630681 yes
C118 H153 0.97121040583 yes
C119 H151 1.00010799796 yes
C119 H150 0.97292474794 yes
C35 H156 0.97891950828 yes
C33 H162 1.16(4) yes
C120 H160 1.18(5) yes
C120 H161 1.16(4) yes
C121 H158 0.97306306012 yes
C121 H159 0.96911929476 yes
C31 H167 0.99(4) yes
C123 H164 0.958(2) yes
C123 H165 0.945(2) yes
C123 H166 0.964(2) yes
C29 H178 1.01(3) yes
C124 H176 0.9690137299 yes
C124 H177 0.9879720908 yes
C125 H175 0.9701600875 yes
C126 H169 0.9753251594 yes
C126 H170 0.9627697111 yes
C126 H171 0.9721609324 yes
C127 H173 0.9643484896 yes
C127 H174 0.9519587001 yes
C127 H172 0.9670787202 yes
C27 H180 1.04(4) yes
C103 H105 1.12(3) yes
C103 H104 1.00(3) yes
C25 H185 1.00(2) yes
C128 H182 1.20(5) yes
C128 H183 0.99(3) yes
C128 H184 0.95(5) yes
C23 H192 1.04(6) yes
C129 H191 1.23(8) yes
C130 H188 0.965(2) yes
C130 H189 0.961(3) yes
C130 H190 0.957(2) yes
C21 H201 0.9793131537 yes
C131 H199 1.06(4) yes
C133 H198 0.9621393362 yes
C134 H197 0.9200548161 yes
C136 H196 0.9651122887 yes
C137 H195 0.9666583889 yes
C19 H208 1.05(3) yes
C138 H207 1.08(4) yes
C139 H204 0.924(3) yes
C139 H205 0.978(5) yes
C139 H206 0.974(3) yes
C17 H211 1.20(8) yes
C15 H306 1.16(4) yes
C14 H308 1.18(5) yes
C14 H307 1.18(4) yes
C141 H304 1.09(3) yes
C199 H303 1.03(3) yes
C202 H300 1.28(4) yes
C202 H301 1.16(3) yes
C202 H302 1.04(5) yes
C200 H298 1.24(3) yes
C200 H299 0.98(4) yes
C201 H295 1.01(6) yes
C201 H296 0.967(4) yes
C201 H297 0.83(6) yes
C143 H293 1.30(5) yes
C195 H292 0.9817310181 yes
C198 H289 0.9938649981 yes
C198 H290 0.9483404596 yes
C198 H291 0.9524504041 yes
C196 H288 0.9722260566 yes
C196 H287 0.9700716677 yes
C197 H284 0.9601902839 yes
C197 H285 0.9713491461 yes
C197 H286 0.9545778533 yes
C145 H282 1.07(6) yes
C191 H281 1.03(7) yes
C194 H278 0.912(8) yes
C194 H279 0.988(4) yes
C194 H280 1.006(6) yes
C192 H276 0.973(4) yes
C192 H277 0.958(5) yes
C193 H273 0.987(7) yes
C193 H274 0.869(9) yes
C193 H275 1.010(6) yes
C190 H266 0.87(6) yes
C190 H267 1.19(6) yes
C189 H269 0.9801119467 yes
C189 H268 0.9666355782 yes
C188 H270 0.9668347979 yes
C188 H271 0.9701268281 yes
C147 H272 1.07(6) yes
C149 H264 1.28(10) yes
C149 H263 1.27(6) yes
C151 H261 0.971(4) yes
C187 H258 0.940(6) yes
C187 H259 0.974(6) yes
C187 H260 0.963(6) yes
C185 H255 0.9689726474 yes
C186 H252 0.9682359622 yes
C186 H253 0.9490784286 yes
C186 H254 0.9760939803 yes
C155 H249 1.08(4) yes
C156 H214 1.13(5) yes
C156 H213 1.28(5) yes
C184 H242 1.15(5) yes
C184 H243 1.07(8) yes
C183 H245 0.941(6) yes
C183 H244 0.969(5) yes
C182 H246 1.011(6) yes
C182 H247 0.933(5) yes
C158 H248 1.20(6) yes
C160 H240 1.04(8) yes
C160 H239 1.15(5) yes
C162 H237 1.17(4) yes
C180 H235 0.9722514801 yes
C180 H236 0.9645582298 yes
C164 H233 1.19(4) yes
C173 H231 0.99(5) yes
C173 H232 0.96(6) yes
C175 H230 1.03(4) yes
C176 H229 1.05(4) yes
C178 H228 1.05(6) yes
C179 H227 1.25(4) yes
C166 H224 1.25(5) yes
C172 H221 0.93(7) yes
C172 H222 1.21(4) yes
C172 H223 1.20(6) yes
C170 H217 0.9602617561 yes
C170 H218 0.9714264701 yes

loop_
_platon_squeeze_void_nr
_platon_squeeze_void_average_x
_platon_squeeze_void_average_y
_platon_squeeze_void_average_z
_platon_squeeze_void_volume
_platon_squeeze_void_count_electrons
1 -0.064 0.281 0.435 5968 2452
2 0.007 0.099 0.921 53 12
3 0.763 0.178 0.758 22 6
4 0.993 0.599 0.079 52 12
5 0.237 0.678 0.242 22 6
